data_7023217
loop_
_publ_author_name
'Murahashi, Tetsuro'
'Takase, Kohei'
'Usui, Kentaro'
'Kimura, Seita'
'Fujimoto, Mayu'
'Uemura, Tomohito'
'Ogoshi, Sensuke'
'Yamamoto, Koji'

_publ_section_title
;
 Trinuclear palladium addition to unsaturated carbocycles.
;
_journal_issue 29
_journal_name_full 'Dalton transactions (Cambridge, England : 2003)'
_journal_page_first 10626
_journal_page_last 10632
_journal_paper_doi 10.1039/c3dt51018b
_journal_volume 42
_journal_year 2013
_chemical_formula_moiety 'C54 H43 B2 F8 N8 O4 Pd3'
_chemical_formula_sum 'C54 H43 B2 F8 N8 O4 Pd3'
_chemical_formula_weight 1360.78
_chemical_name_systematic
;
?
;
_space_group_IT_number 2
_symmetry_cell_setting triclinic
_symmetry_Int_Tables_number 2
_symmetry_space_group_name_Hall '-P 1'
_symmetry_space_group_name_H-M 'P -1'
_atom_sites_solution_hydrogens geom
_atom_sites_solution_primary direct
_atom_sites_solution_secondary difmap
_audit_creation_method SHELXL-97
_cell_angle_alpha 81.787(3)
_cell_angle_beta 71.232(3)
_cell_angle_gamma 64.084(3)
_cell_formula_units_Z 4
_cell_length_a 16.2696(19)
_cell_length_b 16.6999(19)
_cell_length_c 22.126(3)
_cell_measurement_reflns_used 18217
_cell_measurement_temperature 123(2)
_cell_measurement_theta_max 27.53
_cell_measurement_theta_min 3.04
_cell_volume 5119.6(11)
_computing_cell_refinement 'RAPID AUTO'
_computing_data_collection 'RAPID AUTO (Rigaku)'
_computing_data_reduction 'RAPID AUTO'
_computing_molecular_graphics 'CrystalStructure 4.0 (Rigaku, 2010)'
_computing_publication_material 'SHELXL-97 (Sheldrick, 1997)'
_computing_structure_refinement 'SHELXL-97 (Sheldrick, 1997)'
_computing_structure_solution 'DIRDIF99-PATTY (Gould, et al., 1999)'
_diffrn_ambient_temperature 123(2)
_diffrn_detector_area_resol_mean 10.000
_diffrn_measured_fraction_theta_full 0.994
_diffrn_measured_fraction_theta_max 0.994
_diffrn_measurement_device_type 'Rigaku R-AXIS RAPID'
_diffrn_measurement_method \w
_diffrn_radiation_monochromator graphite
_diffrn_radiation_source 'fine-focus sealed tube'
_diffrn_radiation_type MoK\a
_diffrn_radiation_wavelength 0.71075
_diffrn_reflns_av_R_equivalents 0.0300
_diffrn_reflns_av_sigmaI/netI 0.0390
_diffrn_reflns_limit_h_max 21
_diffrn_reflns_limit_h_min -21
_diffrn_reflns_limit_k_max 21
_diffrn_reflns_limit_k_min -18
_diffrn_reflns_limit_l_max 28
_diffrn_reflns_limit_l_min -28
_diffrn_reflns_number 51000
_diffrn_reflns_theta_full 27.48
_diffrn_reflns_theta_max 27.48
_diffrn_reflns_theta_min 3.04
_exptl_absorpt_coefficient_mu 1.128
_exptl_absorpt_correction_T_max 0.8058
_exptl_absorpt_correction_T_min 0.8058
_exptl_absorpt_correction_type multi-scan
_exptl_absorpt_process_details 'ABSCOR (Rigaku, 1995)'
_exptl_crystal_colour red
_exptl_crystal_density_diffrn 1.765
_exptl_crystal_density_method 'not measured'
_exptl_crystal_description block
_exptl_crystal_F_000 2700
_exptl_crystal_size_max 0.20
_exptl_crystal_size_mid 0.20
_exptl_crystal_size_min 0.20
_refine_diff_density_max 1.727
_refine_diff_density_min -1.400
_refine_diff_density_rms 0.155
_refine_ls_extinction_method none
_refine_ls_goodness_of_fit_ref 1.071
_refine_ls_hydrogen_treatment constr
_refine_ls_matrix_type full
_refine_ls_number_parameters 1409
_refine_ls_number_reflns 23379
_refine_ls_number_restraints 12
_refine_ls_restrained_S_all 1.073
_refine_ls_R_factor_all 0.0544
_refine_ls_R_factor_gt 0.0456
_refine_ls_shift/su_max 0.001
_refine_ls_shift/su_mean 0.000
_refine_ls_structure_factor_coef Fsqd
_refine_ls_weighting_details 'calc w=1/[\s^2^(Fo^2^)+(0.0525P)^2^+25.2144P] where P=(Fo^2^+2Fc^2^)/3'
_refine_ls_weighting_scheme calc
_refine_ls_wR_factor_gt 0.1226
_refine_ls_wR_factor_ref 0.1280
_reflns_number_gt 20136
_reflns_number_total 23379
_reflns_threshold_expression >2sigma(I)
_cod_data_source_file c3dt51018b.txt
_cod_data_source_block shelxl2
_cod_original_cell_volume 5119.6(10)
_cod_database_code 7023217

loop_
_symmetry_equiv_pos_as_xyz
'x, y, z'
'-x, -y, -z'

loop_
_atom_site_label
_atom_site_type_symbol
_atom_site_fract_x
_atom_site_fract_y
_atom_site_fract_z
_atom_site_U_iso_or_equiv
_atom_site_adp_type
_atom_site_occupancy
_atom_site_symmetry_multiplicity
_atom_site_calc_flag
_atom_site_refinement_flags
_atom_site_disorder_assembly
_atom_site_disorder_group
Pd1 Pd 0.60794(2) 0.32097(2) 0.405861(15) 0.01849(8) Uani 1 1 d . . .
Pd2 Pd 0.75430(2) 0.17311(2) 0.365451(15) 0.01817(8) Uani 1 1 d . . .
Pd3 Pd 0.59550(2) 0.13553(2) 0.375771(15) 0.01876(8) Uani 1 1 d . . .
Pd4 Pd 0.29475(2) 0.20533(2) 0.105325(15) 0.01929(8) Uani 1 1 d . . .
Pd5 Pd 0.27552(2) 0.35118(2) 0.148205(15) 0.01792(8) Uani 1 1 d . . .
Pd6 Pd 0.09323(2) 0.38751(2) 0.132766(15) 0.01826(8) Uani 1 1 d . . .
F1 F 0.2935(3) 0.4214(3) 0.37452(19) 0.0528(9) Uani 1 1 d . . .
F2 F 0.1553(2) 0.4111(3) 0.38393(18) 0.0488(9) Uani 1 1 d . . .
F3 F 0.2934(3) 0.2905(3) 0.3623(2) 0.0656(12) Uani 1 1 d . . .
F4 F 0.2343(3) 0.3511(4) 0.4592(2) 0.0725(13) Uani 1 1 d . . .
F5 F 0.6301(3) 0.1435(3) -0.2752(2) 0.0680(12) Uani 1 1 d . . .
F6 F 0.7283(3) 0.1161(4) -0.2171(2) 0.0828(17) Uani 1 1 d . . .
F7 F 0.5924(3) 0.2439(3) -0.2026(2) 0.0630(12) Uani 1 1 d . . .
F8 F 0.7157(2) 0.2259(2) -0.29239(17) 0.0480(9) Uani 1 1 d . . .
F9 F -0.1047(3) 1.1105(3) 0.1234(2) 0.0708(13) Uani 1 1 d . . .
F10 F -0.0064(3) 1.1703(3) 0.0552(2) 0.0737(14) Uani 1 1 d . . .
F11 F 0.0384(3) 1.0788(3) 0.1332(2) 0.0696(14) Uani 1 1 d . . .
F12 F -0.0816(3) 1.2162(3) 0.1569(2) 0.0536(10) Uani 1 1 d . . .
F13 F 0.2045(7) 0.2682(6) -0.3010(5) 0.194(5) Uani 1 1 d . . .
F14 F 0.1617(6) 0.3949(6) -0.3453(3) 0.127(3) Uani 1 1 d . . .
F15 F 0.0712(5) 0.3871(6) -0.2518(4) 0.149(3) Uani 1 1 d . . .
F16 F 0.2099(6) 0.3813(5) -0.2617(3) 0.129(3) Uani 1 1 d . . .
O1 O 0.0515(12) 0.6084(15) 0.4831(5) 0.275(12) Uani 1 1 d . . .
O2 O 0.0642(8) 0.6733(8) 0.3946(6) 0.152(4) Uani 1 1 d . . .
O3 O 0.3676(4) 0.2671(3) -0.1200(2) 0.0578(13) Uani 1 1 d . . .
O4 O 0.3647(4) 0.3717(3) -0.1905(2) 0.0664(16) Uani 1 1 d . . .
O5 O 0.130(2) 0.9085(17) 0.0165(9) 0.166(9) Uiso 0.50 1 d PD A 1
O6 O 0.1487(10) 0.8352(9) 0.1086(6) 0.080(3) Uiso 0.50 1 d PD A 1
C107 C 0.0072(12) 0.9032(15) 0.0892(11) 0.092(6) Uiso 0.50 1 d PD A 1
O7 O 0.1925(11) 0.8686(12) 0.0390(8) 0.116(5) Uiso 0.50 1 d PD A 2
O8 O 0.0880(10) 0.8445(9) 0.1292(6) 0.078(3) Uiso 0.50 1 d PD A 2
C108 C 0.0385(13) 0.9266(12) 0.0414(9) 0.074(5) Uiso 0.50 1 d PD A 2
O9 O 0.3059(13) 0.0812(14) -0.2294(10) 0.126(7) Uiso 0.50 1 d PD B 1
O10 O 0.1618(13) 0.1655(11) -0.1609(8) 0.111(5) Uiso 0.50 1 d PD B 1
C109 C 0.1624(10) 0.0864(9) -0.2343(6) 0.049(3) Uiso 0.50 1 d PD B 1
O11 O 0.2779(11) 0.0733(10) -0.2510(7) 0.088(4) Uiso 0.50 1 d PD B 2
O12 O 0.2293(15) 0.1568(12) -0.1709(9) 0.120(6) Uiso 0.50 1 d PD B 2
C110 C 0.1127(15) 0.1531(17) -0.2117(12) 0.103(7) Uiso 0.50 1 d PD B 2
N1 N 0.4802(3) 0.3981(3) 0.47955(18) 0.0217(8) Uani 1 1 d . . .
N2 N 0.6664(3) 0.3356(3) 0.47505(17) 0.0211(8) Uani 1 1 d . . .
N3 N 0.7746(3) 0.1166(3) 0.45669(19) 0.0241(8) Uani 1 1 d . . .
N4 N 0.8853(3) 0.0579(3) 0.33643(19) 0.0239(8) Uani 1 1 d . . .
N5 N 0.6753(3) 0.0102(3) 0.41467(18) 0.0225(8) Uani 1 1 d . . .
N6 N 0.5089(3) 0.1456(3) 0.47210(17) 0.0226(8) Uani 1 1 d . . .
N7 N 0.3001(3) 0.1182(3) 0.04017(18) 0.0230(8) Uani 1 1 d . . .
N8 N 0.4310(3) 0.1790(3) 0.03615(17) 0.0214(8) Uani 1 1 d . . .
N9 N 0.3331(3) 0.4080(3) 0.05959(18) 0.0233(8) Uani 1 1 d . . .
N10 N 0.2727(3) 0.4672(3) 0.18120(18) 0.0227(8) Uani 1 1 d . . .
N11 N 0.0999(3) 0.5095(3) 0.09103(19) 0.0240(8) Uani 1 1 d . . .
N12 N 0.1051(3) 0.3727(3) 0.03603(18) 0.0232(8) Uani 1 1 d . . .
N13 N 0.0273(7) 0.6330(9) 0.4308(6) 0.118(4) Uani 1 1 d . . .
N14 N 0.3762(4) 0.2947(4) -0.1746(3) 0.0463(12) Uani 1 1 d . . .
N15 N 0.1121(6) 0.8778(5) 0.0708(4) 0.077(2) Uiso 1 1 d D . .
N16 N 0.2139(11) 0.1121(11) -0.2073(8) 0.188(6) Uiso 1 1 d D . .
C1 C 0.5586(3) 0.3202(3) 0.33092(19) 0.0186(8) Uani 1 1 d . . .
H1 H 0.5160 0.3814 0.3201 0.022 Uiso 1 1 calc R . .
C2 C 0.6571(3) 0.2994(3) 0.29935(19) 0.0181(8) Uani 1 1 d . . .
C3 C 0.7206(3) 0.2083(3) 0.2817(2) 0.0187(8) Uani 1 1 d . . .
H3 H 0.7771 0.2026 0.2441 0.022 Uiso 1 1 calc R . .
C4 C 0.6764(3) 0.1479(3) 0.2780(2) 0.0208(9) Uani 1 1 d . . .
H4 H 0.7195 0.0914 0.2534 0.025 Uiso 1 1 calc R . .
C5 C 0.5780(3) 0.1800(3) 0.2851(2) 0.0206(9) Uani 1 1 d . . .
C6 C 0.5220(3) 0.2531(3) 0.3287(2) 0.0204(9) Uani 1 1 d . . .
H6 H 0.4511 0.2747 0.3402 0.024 Uiso 1 1 calc R . .
C7 C 0.6916(3) 0.3715(3) 0.2677(2) 0.0227(9) Uani 1 1 d . . .
C8 C 0.6393(4) 0.4294(3) 0.2173(2) 0.0255(10) Uani 1 1 d . . .
C9 C 0.6122(4) 0.3748(3) 0.1856(2) 0.0239(9) Uani 1 1 d . . .
C10 C 0.6808(4) 0.2983(3) 0.1513(2) 0.0244(9) Uani 1 1 d . . .
H10 H 0.7453 0.2908 0.1342 0.029 Uiso 1 1 calc R . .
C11 C 0.6549(3) 0.2327(3) 0.1421(2) 0.0249(10) Uani 1 1 d . . .
H11 H 0.7018 0.1808 0.1184 0.030 Uiso 1 1 calc R . .
C12 C 0.5606(4) 0.2429(3) 0.1675(2) 0.0244(10) Uani 1 1 d . . .
C13 C 0.4903(4) 0.3255(4) 0.1915(2) 0.0281(10) Uani 1 1 d . . .
H13 H 0.4248 0.3371 0.2017 0.034 Uiso 1 1 calc R . .
C14 C 0.5160(4) 0.3909(3) 0.2006(2) 0.0269(10) Uani 1 1 d . . .
H14 H 0.4677 0.4472 0.2171 0.032 Uiso 1 1 calc R . .
C15 C 0.5393(4) 0.1618(4) 0.1845(2) 0.0308(11) Uani 1 1 d . . .
C16 C 0.5341(4) 0.1365(3) 0.2565(2) 0.0252(10) Uani 1 1 d . . .
C17 C 0.3892(3) 0.4271(3) 0.4819(2) 0.0265(10) Uani 1 1 d . . .
H17 H 0.3742 0.4310 0.4431 0.032 Uiso 1 1 calc R . .
C18 C 0.3142(4) 0.4522(3) 0.5387(3) 0.0320(11) Uani 1 1 d . . .
H18 H 0.2500 0.4725 0.5382 0.038 Uiso 1 1 calc R . .
C19 C 0.3348(4) 0.4470(3) 0.5950(3) 0.0327(11) Uani 1 1 d . . .
H19 H 0.2849 0.4624 0.6341 0.039 Uiso 1 1 calc R . .
C20 C 0.4305(4) 0.4188(3) 0.5946(2) 0.0271(10) Uani 1 1 d . . .
C21 C 0.4585(4) 0.4116(4) 0.6509(2) 0.0362(12) Uani 1 1 d . . .
H21 H 0.4117 0.4236 0.6914 0.043 Uiso 1 1 calc R . .
C22 C 0.5500(4) 0.3883(4) 0.6473(2) 0.0363(13) Uani 1 1 d . . .
H22 H 0.5663 0.3864 0.6852 0.044 Uiso 1 1 calc R . .
C23 C 0.6234(4) 0.3662(3) 0.5877(2) 0.0271(10) Uani 1 1 d . . .
C24 C 0.7205(4) 0.3428(3) 0.5812(2) 0.0314(11) Uani 1 1 d . . .
H24 H 0.7399 0.3433 0.6173 0.038 Uiso 1 1 calc R . .
C25 C 0.7865(4) 0.3196(3) 0.5223(2) 0.0297(10) Uani 1 1 d . . .
H25 H 0.8511 0.3081 0.5165 0.036 Uiso 1 1 calc R . .
C26 C 0.7571(3) 0.3131(3) 0.4707(2) 0.0233(9) Uani 1 1 d . . .
H26 H 0.8042 0.2917 0.4310 0.028 Uiso 1 1 calc R . .
C27 C 0.5992(3) 0.3656(3) 0.5324(2) 0.0210(9) Uani 1 1 d . . .
C28 C 0.5005(3) 0.3948(3) 0.5355(2) 0.0224(9) Uani 1 1 d . . .
C29 C 0.7163(4) 0.1396(3) 0.5153(2) 0.0290(10) Uani 1 1 d . . .
H29 H 0.6572 0.1904 0.5202 0.035 Uiso 1 1 calc R . .
C30 C 0.7366(5) 0.0936(4) 0.5701(2) 0.0367(13) Uani 1 1 d . . .
H30 H 0.6926 0.1129 0.6111 0.044 Uiso 1 1 calc R . .
C31 C 0.8215(5) 0.0199(4) 0.5636(3) 0.0393(14) Uani 1 1 d . . .
H31 H 0.8384 -0.0106 0.6005 0.047 Uiso 1 1 calc R . .
C32 C 0.8833(4) -0.0105(4) 0.5028(3) 0.0349(12) Uani 1 1 d . . .
C33 C 0.9710(5) -0.0888(4) 0.4916(3) 0.0459(16) Uani 1 1 d . . .
H33 H 0.9892 -0.1233 0.5269 0.055 Uiso 1 1 calc R . .
C34 C 1.0284(4) -0.1151(4) 0.4320(4) 0.0457(16) Uani 1 1 d . . .
H34 H 1.0868 -0.1669 0.4262 0.055 Uiso 1 1 calc R . .
C35 C 1.0025(4) -0.0656(3) 0.3772(3) 0.0332(12) Uani 1 1 d . . .
C36 C 1.0596(4) -0.0916(4) 0.3144(3) 0.0431(15) Uani 1 1 d . . .
H36 H 1.1190 -0.1426 0.3066 0.052 Uiso 1 1 calc R . .
C37 C 1.0289(4) -0.0427(4) 0.2641(3) 0.0403(13) Uani 1 1 d . . .
H37 H 1.0668 -0.0584 0.2213 0.048 Uiso 1 1 calc R . .
C38 C 0.9401(4) 0.0312(3) 0.2780(3) 0.0301(11) Uani 1 1 d . . .
H38 H 0.9181 0.0638 0.2433 0.036 Uiso 1 1 calc R . .
C39 C 0.9162(3) 0.0105(3) 0.3866(2) 0.0263(10) Uani 1 1 d . . .
C40 C 0.8569(4) 0.0403(3) 0.4495(2) 0.0266(10) Uani 1 1 d . . .
C41 C 0.7553(4) -0.0559(3) 0.3859(2) 0.0276(10) Uani 1 1 d . . .
H41 H 0.7831 -0.0510 0.3414 0.033 Uiso 1 1 calc R . .
C42 C 0.8016(4) -0.1335(4) 0.4178(3) 0.0346(12) Uani 1 1 d . . .
H42 H 0.8595 -0.1796 0.3953 0.042 Uiso 1 1 calc R . .
C43 C 0.7618(4) -0.1417(4) 0.4819(3) 0.0354(12) Uani 1 1 d . . .
H43 H 0.7920 -0.1936 0.5044 0.042 Uiso 1 1 calc R . .
C44 C 0.6763(4) -0.0729(3) 0.5139(2) 0.0289(11) Uani 1 1 d . . .
C45 C 0.6288(5) -0.0757(4) 0.5807(3) 0.0376(13) Uani 1 1 d . . .
H45 H 0.6558 -0.1266 0.6051 0.045 Uiso 1 1 calc R . .
C46 C 0.5470(5) -0.0077(4) 0.6093(2) 0.0374(13) Uani 1 1 d . . .
H46 H 0.5176 -0.0117 0.6536 0.045 Uiso 1 1 calc R . .
C47 C 0.5028(4) 0.0708(4) 0.5748(2) 0.0275(10) Uani 1 1 d . . .
C48 C 0.4175(4) 0.1422(4) 0.6017(2) 0.0345(12) Uani 1 1 d . . .
H48 H 0.3857 0.1419 0.6460 0.041 Uiso 1 1 calc R . .
C49 C 0.3792(4) 0.2127(4) 0.5646(2) 0.0332(11) Uani 1 1 d . . .
H49 H 0.3208 0.2619 0.5825 0.040 Uiso 1 1 calc R . .
C50 C 0.4276(4) 0.2111(3) 0.4995(2) 0.0272(10) Uani 1 1 d . . .
H50 H 0.4001 0.2600 0.4737 0.033 Uiso 1 1 calc R . .
C51 C 0.5473(3) 0.0742(3) 0.5085(2) 0.0228(9) Uani 1 1 d . . .
C52 C 0.6347(4) 0.0028(3) 0.4784(2) 0.0235(9) Uani 1 1 d . . .
C53 C 0.1780(3) 0.2055(3) 0.17964(19) 0.0198(9) Uani 1 1 d . . .
H53 H 0.1807 0.1443 0.1899 0.024 Uiso 1 1 calc R . .
C54 C 0.2296(3) 0.2261(3) 0.21266(19) 0.0190(8) Uani 1 1 d . . .
C55 C 0.1957(3) 0.3174(3) 0.23063(19) 0.0187(8) Uani 1 1 d . . .
H55 H 0.2120 0.3230 0.2692 0.022 Uiso 1 1 calc R . .
C56 C 0.0954(3) 0.3788(3) 0.23188(19) 0.0195(8) Uani 1 1 d . . .
H56 H 0.0660 0.4360 0.2556 0.023 Uiso 1 1 calc R . .
C57 C 0.0319(3) 0.3461(3) 0.22418(19) 0.0198(9) Uani 1 1 d . . .
C58 C 0.0801(3) 0.2728(3) 0.1811(2) 0.0207(9) Uani 1 1 d . . .
H58 H 0.0389 0.2514 0.1691 0.025 Uiso 1 1 calc R . .
C59 C 0.2989(3) 0.1519(3) 0.2449(2) 0.0231(9) Uani 1 1 d . . .
C60 C 0.2529(3) 0.0931(3) 0.2921(2) 0.0272(10) Uani 1 1 d . . .
C61 C 0.1490(3) 0.1496(3) 0.3247(2) 0.0230(9) Uani 1 1 d . . .
C62 C 0.1217(3) 0.2249(3) 0.3605(2) 0.0238(9) Uani 1 1 d . . .
H62 H 0.1653 0.2285 0.3790 0.029 Uiso 1 1 calc R . .
C63 C 0.0314(3) 0.2939(3) 0.3691(2) 0.0263(10) Uani 1 1 d . . .
H63 H 0.0138 0.3452 0.3925 0.032 Uiso 1 1 calc R . .
C64 C -0.0340(3) 0.2881(3) 0.3430(2) 0.0257(10) Uani 1 1 d . . .
C65 C -0.0134(3) 0.2070(4) 0.3189(2) 0.0270(10) Uani 1 1 d . . .
H65 H -0.0616 0.1986 0.3088 0.032 Uiso 1 1 calc R . .
C66 C 0.0775(4) 0.1380(3) 0.3094(2) 0.0255(10) Uani 1 1 d . . .
H66 H 0.0913 0.0829 0.2925 0.031 Uiso 1 1 calc R . .
C67 C -0.1097(3) 0.3724(4) 0.3256(2) 0.0278(10) Uani 1 1 d . . .
C68 C -0.0755(3) 0.3900(3) 0.2518(2) 0.0250(10) Uani 1 1 d . . .
C69 C 0.2326(4) 0.0927(3) 0.0413(3) 0.0295(10) Uani 1 1 d . . .
H69 H 0.1808 0.1027 0.0791 0.035 Uiso 1 1 calc R . .
C70 C 0.2340(4) 0.0522(4) -0.0101(3) 0.0378(13) Uani 1 1 d . . .
H70 H 0.1830 0.0373 -0.0080 0.045 Uiso 1 1 calc R . .
C71 C 0.3113(4) 0.0342(4) -0.0641(3) 0.0414(13) Uani 1 1 d . . .
H71 H 0.3139 0.0068 -0.0999 0.050 Uiso 1 1 calc R . .
C72 C 0.3861(4) 0.0562(3) -0.0664(3) 0.0304(11) Uani 1 1 d . . .
C73 C 0.4717(4) 0.0360(3) -0.1191(3) 0.0343(12) Uani 1 1 d . . .
H73 H 0.4789 0.0065 -0.1554 0.041 Uiso 1 1 calc R . .
C74 C 0.5418(4) 0.0576(3) -0.1183(2) 0.0319(11) Uani 1 1 d . . .
H74 H 0.5984 0.0413 -0.1532 0.038 Uiso 1 1 calc R . .
C75 C 0.5326(3) 0.1055(3) -0.0651(2) 0.0252(10) Uani 1 1 d . . .
C76 C 0.6030(4) 0.1305(3) -0.0625(2) 0.0284(10) Uani 1 1 d . . .
H76 H 0.6607 0.1158 -0.0964 0.034 Uiso 1 1 calc R . .
C77 C 0.5877(3) 0.1768(3) -0.0103(2) 0.0268(10) Uani 1 1 d . . .
H77 H 0.6357 0.1920 -0.0066 0.032 Uiso 1 1 calc R . .
C78 C 0.5000(3) 0.2010(3) 0.0373(2) 0.0235(9) Uani 1 1 d . . .
H78 H 0.4890 0.2350 0.0723 0.028 Uiso 1 1 calc R . .
C79 C 0.4480(3) 0.1289(3) -0.0138(2) 0.0210(9) Uani 1 1 d . . .
C80 C 0.3763(3) 0.1009(3) -0.0135(2) 0.0235(9) Uani 1 1 d . . .
C81 C 0.3521(3) 0.3857(3) 0.0001(2) 0.0275(10) Uani 1 1 d . . .
H81 H 0.3442 0.3351 -0.0072 0.033 Uiso 1 1 calc R . .
C82 C 0.3834(4) 0.4335(4) -0.0530(2) 0.0360(12) Uani 1 1 d . . .
H82 H 0.3961 0.4151 -0.0950 0.043 Uiso 1 1 calc R . .
C83 C 0.3952(4) 0.5052(4) -0.0441(3) 0.0411(14) Uani 1 1 d . . .
H83 H 0.4189 0.5362 -0.0798 0.049 Uiso 1 1 calc R . .
C84 C 0.3722(4) 0.5344(4) 0.0183(3) 0.0351(12) Uani 1 1 d . . .
C85 C 0.3772(5) 0.6128(4) 0.0333(3) 0.0492(16) Uani 1 1 d . . .
H85 H 0.3993 0.6469 -0.0007 0.059 Uiso 1 1 calc R . .
C86 C 0.3521(6) 0.6396(4) 0.0932(3) 0.0533(18) Uani 1 1 d . . .
H86 H 0.3581 0.6909 0.1009 0.064 Uiso 1 1 calc R . .
C87 C 0.3161(5) 0.5916(4) 0.1455(3) 0.0406(13) Uani 1 1 d . . .
C88 C 0.2857(5) 0.6184(4) 0.2093(3) 0.0509(16) Uani 1 1 d . . .
H88 H 0.2909 0.6692 0.2193 0.061 Uiso 1 1 calc R . .
C89 C 0.2486(5) 0.5708(4) 0.2569(3) 0.0465(15) Uani 1 1 d . . .
H89 H 0.2270 0.5884 0.3002 0.056 Uiso 1 1 calc R . .
C90 C 0.2432(4) 0.4958(4) 0.2404(2) 0.0314(11) Uani 1 1 d . . .
H90 H 0.2168 0.4636 0.2737 0.038 Uiso 1 1 calc R . .
C91 C 0.3101(3) 0.5138(3) 0.1335(2) 0.0260(10) Uani 1 1 d . . .
C92 C 0.3398(3) 0.4837(3) 0.0693(2) 0.0260(10) Uani 1 1 d . . .
C93 C 0.0929(4) 0.5777(3) 0.1193(3) 0.0298(10) Uani 1 1 d . . .
H93 H 0.0803 0.5767 0.1644 0.036 Uiso 1 1 calc R . .
C94 C 0.1036(4) 0.6513(4) 0.0848(3) 0.0401(13) Uani 1 1 d . . .
H94 H 0.0994 0.6989 0.1064 0.048 Uiso 1 1 calc R . .
C95 C 0.1201(4) 0.6548(4) 0.0203(3) 0.0412(14) Uani 1 1 d . . .
H95 H 0.1276 0.7046 -0.0033 0.049 Uiso 1 1 calc R . .
C96 C 0.1260(4) 0.5849(4) -0.0110(3) 0.0361(13) Uani 1 1 d . . .
C97 C 0.1409(4) 0.5818(4) -0.0785(3) 0.0424(15) Uani 1 1 d . . .
H97 H 0.1472 0.6305 -0.1044 0.051 Uiso 1 1 calc R . .
C98 C 0.1463(4) 0.5127(4) -0.1060(3) 0.0402(14) Uani 1 1 d . . .
H98 H 0.1582 0.5127 -0.1509 0.048 Uiso 1 1 calc R . .
C99 C 0.1346(3) 0.4386(4) -0.0690(2) 0.0332(12) Uani 1 1 d . . .
C100 C 0.1370(4) 0.3662(4) -0.0945(2) 0.0391(14) Uani 1 1 d . . .
H100 H 0.1484 0.3630 -0.1392 0.047 Uiso 1 1 calc R . .
C101 C 0.1230(4) 0.2996(4) -0.0555(3) 0.0384(13) Uani 1 1 d . . .
H101 H 0.1244 0.2498 -0.0726 0.046 Uiso 1 1 calc R . .
C102 C 0.1066(4) 0.3057(4) 0.0102(2) 0.0290(10) Uani 1 1 d . . .
H102 H 0.0961 0.2594 0.0372 0.035 Uiso 1 1 calc R . .
C103 C 0.1192(3) 0.4392(3) -0.0027(2) 0.0252(10) Uani 1 1 d . . .
C104 C 0.1151(3) 0.5127(3) 0.0264(2) 0.0254(10) Uani 1 1 d . . .
C105 C -0.0287(8) 0.5911(8) 0.4219(8) 0.147(7) Uani 1 1 d . . .
H10D H -0.0917 0.6367 0.4208 0.176 Uiso 1 1 calc R . .
H10E H -0.0362 0.5499 0.4573 0.176 Uiso 1 1 calc R . .
H10F H 0.0037 0.5582 0.3816 0.176 Uiso 1 1 calc R . .
C106 C 0.3992(6) 0.2326(5) -0.2242(4) 0.0589(19) Uani 1 1 d . . .
H10A H 0.3728 0.1889 -0.2057 0.071 Uiso 1 1 calc R . .
H10B H 0.4687 0.2018 -0.2417 0.071 Uiso 1 1 calc R . .
H10C H 0.3715 0.2655 -0.2583 0.071 Uiso 1 1 calc R . .
B1 B 0.2419(4) 0.3705(4) 0.3966(3) 0.0345(13) Uani 1 1 d . . .
B2 B 0.6661(5) 0.1834(5) -0.2468(3) 0.0403(15) Uani 1 1 d . . .
B3 B -0.0387(5) 1.1440(5) 0.1164(3) 0.0387(14) Uani 1 1 d . . .
B4 B 0.1549(9) 0.3547(7) -0.2862(5) 0.078(3) Uani 1 1 d . . .

loop_
_atom_site_aniso_label
_atom_site_aniso_U_11
_atom_site_aniso_U_22
_atom_site_aniso_U_33
_atom_site_aniso_U_23
_atom_site_aniso_U_13
_atom_site_aniso_U_12
Pd1 0.01856(16) 0.02192(16) 0.01396(15) -0.00001(12) -0.00539(12) -0.00709(13)
Pd2 0.01691(16) 0.02045(16) 0.01652(15) 0.00272(12) -0.00657(12) -0.00686(13)
Pd3 0.01836(16) 0.02231(17) 0.01543(15) 0.00355(12) -0.00443(12) -0.00973(13)
Pd4 0.01857(16) 0.02129(16) 0.01602(15) -0.00109(12) -0.00129(12) -0.00886(13)
Pd5 0.01882(16) 0.02043(16) 0.01526(15) 0.00220(12) -0.00362(12) -0.01046(13)
Pd6 0.01927(16) 0.02097(16) 0.01422(15) 0.00298(12) -0.00455(12) -0.00924(13)
F1 0.061(2) 0.052(2) 0.064(2) 0.0108(19) -0.034(2) -0.033(2)
F2 0.0323(18) 0.052(2) 0.060(2) -0.0016(18) -0.0222(16) -0.0086(16)
F3 0.0293(19) 0.056(2) 0.109(4) -0.037(2) -0.011(2) -0.0105(18)
F4 0.075(3) 0.100(4) 0.046(2) 0.023(2) -0.031(2) -0.037(3)
F5 0.071(3) 0.079(3) 0.062(3) -0.030(2) 0.003(2) -0.046(3)
F6 0.053(3) 0.102(4) 0.060(3) 0.039(3) -0.010(2) -0.019(3)
F7 0.047(2) 0.074(3) 0.058(2) -0.034(2) 0.0115(18) -0.025(2)
F8 0.0358(18) 0.048(2) 0.049(2) 0.0110(17) -0.0031(15) -0.0175(16)
F9 0.042(2) 0.063(3) 0.106(4) -0.044(3) -0.001(2) -0.023(2)
F10 0.070(3) 0.070(3) 0.048(2) 0.018(2) -0.009(2) -0.011(2)
F11 0.0304(19) 0.068(3) 0.076(3) 0.037(2) -0.0070(19) -0.0066(18)
F12 0.040(2) 0.055(2) 0.068(3) -0.0156(19) -0.0084(18) -0.0225(18)
F13 0.181(9) 0.116(6) 0.214(10) -0.077(7) 0.071(8) -0.065(6)
F14 0.143(6) 0.183(8) 0.096(5) 0.029(5) -0.056(4) -0.099(6)
F15 0.088(5) 0.155(7) 0.135(6) -0.042(5) 0.047(4) -0.034(5)
F16 0.144(7) 0.109(5) 0.101(5) 0.001(4) -0.052(5) -0.011(5)
O1 0.32(2) 0.59(3) 0.089(7) -0.078(12) 0.010(9) -0.37(2)
O2 0.120(8) 0.150(10) 0.176(11) -0.040(8) 0.004(7) -0.068(7)
O3 0.054(3) 0.051(3) 0.055(3) 0.008(2) -0.010(2) -0.016(2)
O4 0.097(4) 0.033(2) 0.047(3) 0.002(2) -0.003(3) -0.020(3)
N1 0.0233(19) 0.0206(18) 0.0200(18) -0.0013(15) -0.0067(15) -0.0075(16)
N2 0.0247(19) 0.0245(19) 0.0160(17) 0.0042(15) -0.0092(15) -0.0109(16)
N3 0.029(2) 0.025(2) 0.0246(19) 0.0064(16) -0.0107(16) -0.0159(17)
N4 0.0204(19) 0.0224(19) 0.031(2) 0.0022(16) -0.0089(16) -0.0104(16)
N5 0.0223(19) 0.0233(19) 0.0231(18) 0.0047(15) -0.0065(15) -0.0119(16)
N6 0.025(2) 0.029(2) 0.0168(17) 0.0017(15) -0.0039(15) -0.0163(17)
N7 0.0228(19) 0.0170(18) 0.0255(19) -0.0023(15) -0.0045(15) -0.0061(15)
N8 0.0211(19) 0.0222(19) 0.0161(17) -0.0001(14) -0.0023(14) -0.0069(15)
N9 0.0201(19) 0.026(2) 0.0212(18) 0.0050(15) -0.0057(15) -0.0086(16)
N10 0.025(2) 0.0217(19) 0.0232(19) 0.0011(15) -0.0088(15) -0.0111(16)
N11 0.0204(19) 0.0228(19) 0.027(2) 0.0064(16) -0.0092(16) -0.0076(16)
N12 0.0210(19) 0.028(2) 0.0178(17) 0.0034(15) -0.0073(15) -0.0080(16)
N13 0.064(5) 0.158(10) 0.134(9) -0.076(8) 0.023(6) -0.063(6)
N14 0.043(3) 0.040(3) 0.048(3) -0.004(2) -0.010(2) -0.011(2)
C1 0.021(2) 0.022(2) 0.0129(18) 0.0013(16) -0.0088(16) -0.0069(17)
C2 0.022(2) 0.024(2) 0.0107(17) 0.0019(16) -0.0067(15) -0.0112(18)
C3 0.017(2) 0.024(2) 0.0176(19) 0.0053(16) -0.0062(16) -0.0108(17)
C4 0.021(2) 0.023(2) 0.0136(19) 0.0021(16) -0.0028(16) -0.0075(18)
C5 0.022(2) 0.024(2) 0.0162(19) 0.0072(17) -0.0074(16) -0.0108(18)
C6 0.018(2) 0.027(2) 0.0157(19) 0.0039(17) -0.0067(16) -0.0085(18)
C7 0.027(2) 0.025(2) 0.020(2) 0.0037(18) -0.0087(18) -0.0143(19)
C8 0.036(3) 0.025(2) 0.021(2) 0.0050(18) -0.0119(19) -0.017(2)
C9 0.033(3) 0.028(2) 0.0132(19) 0.0065(17) -0.0103(18) -0.014(2)
C10 0.029(2) 0.031(2) 0.0140(19) 0.0048(18) -0.0057(17) -0.016(2)
C11 0.028(2) 0.031(2) 0.0147(19) -0.0004(18) -0.0043(17) -0.013(2)
C12 0.033(3) 0.034(3) 0.0140(19) 0.0031(18) -0.0106(18) -0.020(2)
C13 0.027(2) 0.042(3) 0.019(2) 0.006(2) -0.0114(18) -0.016(2)
C14 0.028(2) 0.028(2) 0.021(2) 0.0051(19) -0.0108(19) -0.008(2)
C15 0.046(3) 0.042(3) 0.019(2) 0.003(2) -0.010(2) -0.031(3)
C16 0.032(3) 0.033(3) 0.020(2) 0.0024(19) -0.0092(18) -0.020(2)
C17 0.025(2) 0.024(2) 0.030(2) -0.0015(19) -0.0097(19) -0.0072(19)
C18 0.021(2) 0.024(2) 0.045(3) -0.006(2) -0.005(2) -0.006(2)
C19 0.027(3) 0.027(3) 0.031(3) -0.010(2) 0.002(2) -0.004(2)
C20 0.030(3) 0.020(2) 0.024(2) -0.0044(18) -0.0040(19) -0.0054(19)
C21 0.041(3) 0.035(3) 0.019(2) -0.010(2) -0.003(2) -0.004(2)
C22 0.045(3) 0.033(3) 0.020(2) -0.008(2) -0.012(2) -0.003(2)
C23 0.037(3) 0.021(2) 0.023(2) -0.0026(18) -0.015(2) -0.007(2)
C24 0.038(3) 0.028(3) 0.030(2) 0.001(2) -0.021(2) -0.008(2)
C25 0.030(3) 0.031(3) 0.035(3) 0.007(2) -0.018(2) -0.015(2)
C26 0.026(2) 0.024(2) 0.025(2) 0.0061(18) -0.0096(18) -0.0148(19)
C27 0.026(2) 0.018(2) 0.019(2) -0.0005(16) -0.0080(17) -0.0077(18)
C28 0.026(2) 0.016(2) 0.022(2) -0.0014(17) -0.0071(18) -0.0060(18)
C29 0.044(3) 0.026(2) 0.024(2) 0.0037(19) -0.011(2) -0.022(2)
C30 0.059(4) 0.047(3) 0.023(2) 0.011(2) -0.019(2) -0.038(3)
C31 0.061(4) 0.044(3) 0.036(3) 0.022(3) -0.030(3) -0.037(3)
C32 0.039(3) 0.035(3) 0.048(3) 0.022(2) -0.029(3) -0.026(2)
C33 0.050(4) 0.041(3) 0.064(4) 0.031(3) -0.042(3) -0.026(3)
C34 0.034(3) 0.033(3) 0.076(5) 0.021(3) -0.031(3) -0.014(3)
C35 0.025(2) 0.024(2) 0.051(3) 0.009(2) -0.016(2) -0.010(2)
C36 0.019(2) 0.030(3) 0.065(4) 0.007(3) -0.005(2) -0.003(2)
C37 0.025(3) 0.033(3) 0.050(3) 0.000(3) 0.000(2) -0.008(2)
C38 0.024(2) 0.026(2) 0.037(3) 0.001(2) -0.006(2) -0.010(2)
C39 0.020(2) 0.025(2) 0.039(3) 0.008(2) -0.014(2) -0.0127(19)
C40 0.031(3) 0.028(2) 0.034(2) 0.013(2) -0.020(2) -0.021(2)
C41 0.027(2) 0.026(2) 0.032(2) 0.003(2) -0.007(2) -0.015(2)
C42 0.027(3) 0.027(3) 0.049(3) 0.002(2) -0.014(2) -0.009(2)
C43 0.043(3) 0.027(3) 0.048(3) 0.014(2) -0.025(3) -0.021(2)
C44 0.038(3) 0.030(3) 0.033(3) 0.011(2) -0.019(2) -0.024(2)
C45 0.060(4) 0.040(3) 0.031(3) 0.017(2) -0.025(3) -0.034(3)
C46 0.062(4) 0.044(3) 0.020(2) 0.012(2) -0.014(2) -0.038(3)
C47 0.041(3) 0.038(3) 0.019(2) 0.0058(19) -0.010(2) -0.031(2)
C48 0.049(3) 0.048(3) 0.018(2) -0.005(2) 0.002(2) -0.037(3)
C49 0.035(3) 0.037(3) 0.028(2) -0.008(2) 0.003(2) -0.021(2)
C50 0.030(3) 0.030(2) 0.025(2) -0.0004(19) -0.0036(19) -0.018(2)
C51 0.031(2) 0.027(2) 0.021(2) 0.0029(18) -0.0084(18) -0.022(2)
C52 0.031(2) 0.029(2) 0.023(2) 0.0076(18) -0.0128(19) -0.023(2)
C53 0.020(2) 0.022(2) 0.0140(18) 0.0027(16) -0.0005(16) -0.0099(18)
C54 0.018(2) 0.023(2) 0.0149(19) 0.0020(16) -0.0014(15) -0.0102(17)
C55 0.021(2) 0.024(2) 0.0128(18) 0.0017(16) -0.0039(15) -0.0124(18)
C56 0.021(2) 0.022(2) 0.0132(18) 0.0003(16) -0.0019(16) -0.0096(18)
C57 0.019(2) 0.027(2) 0.0123(18) 0.0041(16) -0.0036(15) -0.0105(18)
C58 0.021(2) 0.024(2) 0.0177(19) 0.0046(17) -0.0034(16) -0.0131(18)
C59 0.018(2) 0.026(2) 0.022(2) 0.0051(18) -0.0050(17) -0.0088(18)
C60 0.022(2) 0.028(2) 0.028(2) 0.011(2) -0.0075(19) -0.010(2)
C61 0.025(2) 0.023(2) 0.022(2) 0.0097(18) -0.0066(18) -0.0134(19)
C62 0.025(2) 0.032(2) 0.018(2) 0.0106(18) -0.0091(17) -0.016(2)
C63 0.026(2) 0.035(3) 0.016(2) 0.0027(19) -0.0038(17) -0.013(2)
C64 0.016(2) 0.035(3) 0.016(2) 0.0065(18) 0.0003(16) -0.0074(19)
C65 0.021(2) 0.039(3) 0.025(2) 0.009(2) -0.0064(18) -0.019(2)
C66 0.029(2) 0.027(2) 0.025(2) 0.0086(19) -0.0079(19) -0.018(2)
C67 0.018(2) 0.036(3) 0.019(2) 0.0007(19) -0.0006(17) -0.006(2)
C68 0.019(2) 0.032(3) 0.018(2) 0.0029(18) -0.0037(17) -0.0082(19)
C69 0.026(2) 0.023(2) 0.038(3) -0.007(2) -0.003(2) -0.010(2)
C70 0.033(3) 0.032(3) 0.052(3) -0.014(2) -0.007(2) -0.017(2)
C71 0.043(3) 0.036(3) 0.048(3) -0.016(3) -0.008(3) -0.017(3)
C72 0.032(3) 0.019(2) 0.034(3) -0.006(2) -0.004(2) -0.008(2)
C73 0.040(3) 0.023(2) 0.030(3) -0.013(2) 0.000(2) -0.007(2)
C74 0.033(3) 0.025(2) 0.025(2) -0.008(2) 0.004(2) -0.007(2)
C75 0.025(2) 0.018(2) 0.024(2) 0.0017(18) -0.0029(18) -0.0045(18)
C76 0.024(2) 0.026(2) 0.024(2) 0.0043(19) 0.0013(18) -0.008(2)
C77 0.023(2) 0.030(2) 0.028(2) 0.007(2) -0.0076(19) -0.014(2)
C78 0.025(2) 0.027(2) 0.020(2) 0.0030(18) -0.0066(18) -0.0126(19)
C79 0.023(2) 0.015(2) 0.019(2) 0.0007(16) -0.0037(17) -0.0048(17)
C80 0.026(2) 0.017(2) 0.022(2) -0.0017(17) -0.0049(18) -0.0048(18)
C81 0.024(2) 0.031(3) 0.023(2) 0.0037(19) -0.0075(18) -0.009(2)
C82 0.037(3) 0.044(3) 0.022(2) 0.011(2) -0.011(2) -0.014(3)
C83 0.043(3) 0.045(3) 0.030(3) 0.017(2) -0.008(2) -0.021(3)
C84 0.034(3) 0.034(3) 0.035(3) 0.013(2) -0.008(2) -0.018(2)
C85 0.059(4) 0.040(3) 0.054(4) 0.020(3) -0.010(3) -0.036(3)
C86 0.071(5) 0.037(3) 0.060(4) 0.000(3) -0.007(4) -0.038(3)
C87 0.049(3) 0.035(3) 0.045(3) 0.005(3) -0.012(3) -0.027(3)
C88 0.070(5) 0.041(3) 0.056(4) -0.006(3) -0.014(3) -0.038(3)
C89 0.065(4) 0.045(3) 0.039(3) -0.010(3) -0.010(3) -0.031(3)
C90 0.038(3) 0.031(3) 0.029(2) -0.001(2) -0.009(2) -0.019(2)
C91 0.024(2) 0.023(2) 0.034(3) 0.0061(19) -0.0102(19) -0.0126(19)
C92 0.021(2) 0.024(2) 0.030(2) 0.0088(19) -0.0072(19) -0.0096(19)
C93 0.026(2) 0.026(2) 0.038(3) 0.004(2) -0.014(2) -0.009(2)
C94 0.038(3) 0.026(3) 0.054(4) 0.008(3) -0.015(3) -0.014(2)
C95 0.036(3) 0.029(3) 0.057(4) 0.018(3) -0.018(3) -0.014(2)
C96 0.021(2) 0.040(3) 0.039(3) 0.021(2) -0.009(2) -0.010(2)
C97 0.027(3) 0.052(4) 0.033(3) 0.025(3) -0.007(2) -0.011(3)
C98 0.026(3) 0.059(4) 0.024(2) 0.017(3) -0.010(2) -0.011(3)
C99 0.017(2) 0.051(3) 0.019(2) 0.010(2) -0.0045(17) -0.005(2)
C100 0.024(3) 0.059(4) 0.018(2) -0.006(2) -0.0048(19) -0.003(2)
C101 0.035(3) 0.042(3) 0.030(3) -0.013(2) -0.014(2) -0.001(2)
C102 0.027(2) 0.033(3) 0.024(2) -0.002(2) -0.0104(19) -0.007(2)
C103 0.017(2) 0.033(3) 0.020(2) 0.0049(19) -0.0062(17) -0.0056(19)
C104 0.015(2) 0.029(2) 0.027(2) 0.0109(19) -0.0080(17) -0.0067(18)
C105 0.056(6) 0.113(9) 0.270(18) -0.127(11) -0.017(8) -0.018(6)
C106 0.060(4) 0.042(4) 0.079(5) -0.012(3) -0.032(4) -0.013(3)
B1 0.024(3) 0.040(3) 0.035(3) -0.002(3) -0.012(2) -0.007(3)
B2 0.031(3) 0.049(4) 0.033(3) -0.003(3) 0.000(3) -0.016(3)
B3 0.026(3) 0.039(3) 0.043(3) 0.004(3) -0.005(3) -0.012(3)
B4 0.085(8) 0.067(6) 0.050(5) -0.024(5) 0.000(5) -0.009(6)

loop_
_atom_type_symbol
_atom_type_description
_atom_type_scat_dispersion_real
_atom_type_scat_dispersion_imag
_atom_type_scat_source
C C 0.0033 0.0016 'International Tables Vol C Tables 4.2.6.8 and 6.1.1.4'
H H 0.0000 0.0000 'International Tables Vol C Tables 4.2.6.8 and 6.1.1.4'
B B 0.0013 0.0007 'International Tables Vol C Tables 4.2.6.8 and 6.1.1.4'
F F 0.0171 0.0103 'International Tables Vol C Tables 4.2.6.8 and 6.1.1.4'
N N 0.0061 0.0033 'International Tables Vol C Tables 4.2.6.8 and 6.1.1.4'
Pd Pd -0.9988 1.0072 'International Tables Vol C Tables 4.2.6.8 and 6.1.1.4'
O O 0.0106 0.0060 'International Tables Vol C Tables 4.2.6.8 and 6.1.1.4'

loop_
_geom_angle_atom_site_label_1
_geom_angle_atom_site_label_2
_geom_angle_atom_site_label_3
_geom_angle
C1 Pd1 N2 171.52(16)
C1 Pd1 N1 104.37(16)
N2 Pd1 N1 78.02(15)
C1 Pd1 C2 38.24(16)
N2 Pd1 C2 136.35(15)
N1 Pd1 C2 139.22(15)
C1 Pd1 Pd2 89.97(12)
N2 Pd1 Pd2 91.56(11)
N1 Pd1 Pd2 150.67(10)
C2 Pd1 Pd2 64.60(11)
C3 Pd2 N4 100.66(17)
C3 Pd2 N3 167.39(16)
N4 Pd2 N3 78.59(16)
C3 Pd2 Pd1 83.68(13)
N4 Pd2 Pd1 172.43(11)
N3 Pd2 Pd1 98.55(11)
C3 Pd2 C2 33.37(16)
N4 Pd2 C2 131.28(14)
N3 Pd2 C2 150.07(14)
Pd1 Pd2 C2 51.60(9)
C3 Pd2 Pd3 71.95(12)
N4 Pd2 Pd3 110.95(11)
N3 Pd2 Pd3 96.42(10)
Pd1 Pd2 Pd3 76.230(16)
C2 Pd2 Pd3 76.12(10)
C5 Pd3 N6 138.33(16)
C5 Pd3 C6 39.54(17)
N6 Pd3 C6 106.40(16)
C5 Pd3 N5 134.91(17)
N6 Pd3 N5 78.40(15)
C6 Pd3 N5 174.45(16)
C5 Pd3 C4 38.44(17)
N6 Pd3 C4 170.93(16)
C6 Pd3 C4 66.32(16)
N5 Pd3 C4 109.18(16)
C5 Pd3 Pd2 98.66(12)
N6 Pd3 Pd2 110.85(11)
C6 Pd3 Pd2 96.30(12)
N5 Pd3 Pd2 84.37(10)
C4 Pd3 Pd2 65.99(12)
C53 Pd4 N8 168.24(16)
C53 Pd4 N7 99.68(16)
N8 Pd4 N7 78.09(15)
C53 Pd4 C54 38.34(16)
N8 Pd4 C54 137.59(15)
N7 Pd4 C54 133.14(15)
C53 Pd4 Pd5 90.36(13)
N8 Pd4 Pd5 95.75(11)
N7 Pd4 Pd5 158.22(10)
C54 Pd4 Pd5 64.26(11)
C55 Pd5 N10 98.93(16)
C55 Pd5 N9 168.50(16)
N10 Pd5 N9 78.27(15)
C55 Pd5 Pd4 83.86(13)
N10 Pd5 Pd4 175.08(11)
N9 Pd5 Pd4 99.79(11)
C55 Pd5 C54 33.49(15)
N10 Pd5 C54 129.92(14)
N9 Pd5 C54 151.70(15)
Pd4 Pd5 C54 51.91(10)
C55 Pd5 Pd6 71.51(12)
N10 Pd5 Pd6 110.73(11)
N9 Pd5 Pd6 98.88(10)
Pd4 Pd5 Pd6 73.958(14)
C54 Pd5 Pd6 75.20(10)
C57 Pd6 C58 39.41(17)
C57 Pd6 N12 138.14(17)
C58 Pd6 N12 105.89(17)
C57 Pd6 N11 135.91(17)
C58 Pd6 N11 175.32(16)
N12 Pd6 N11 78.22(16)
C57 Pd6 C56 38.58(17)
C58 Pd6 C56 66.57(17)
N12 Pd6 C56 170.43(16)
N11 Pd6 C56 109.57(16)
C57 Pd6 Pd5 98.20(12)
C58 Pd6 Pd5 96.79(12)
N12 Pd6 Pd5 111.32(11)
N11 Pd6 Pd5 83.58(10)
C56 Pd6 Pd5 65.22(11)
C17 N1 C28 117.8(4)
C17 N1 Pd1 129.2(3)
C28 N1 Pd1 110.9(3)
C26 N2 C27 118.3(4)
C26 N2 Pd1 128.9(3)
C27 N2 Pd1 112.6(3)
C29 N3 C40 117.9(4)
C29 N3 Pd2 130.0(4)
C40 N3 Pd2 111.7(3)
C38 N4 C39 118.3(4)
C38 N4 Pd2 128.4(3)
C39 N4 Pd2 113.2(3)
C41 N5 C52 118.6(4)
C41 N5 Pd3 129.0(3)
C52 N5 Pd3 112.4(3)
C50 N6 C51 118.5(4)
C50 N6 Pd3 128.4(3)
C51 N6 Pd3 113.1(3)
C69 N7 C80 118.2(4)
C69 N7 Pd4 128.0(3)
C80 N7 Pd4 112.8(3)
C78 N8 C79 117.8(4)
C78 N8 Pd4 129.3(3)
C79 N8 Pd4 112.9(3)
C81 N9 C92 117.8(4)
C81 N9 Pd5 129.7(4)
C92 N9 Pd5 112.1(3)
C90 N10 C91 118.1(4)
C90 N10 Pd5 128.6(3)
C91 N10 Pd5 113.3(3)
C93 N11 C104 118.7(4)
C93 N11 Pd6 128.6(3)
C104 N11 Pd6 112.7(3)
C102 N12 C103 118.4(4)
C102 N12 Pd6 127.9(3)
C103 N12 Pd6 113.5(3)
O2 N13 O1 116.7(12)
O2 N13 C105 129.3(16)
O1 N13 C105 112.9(14)
O3 N14 O4 124.3(6)
O3 N14 C106 117.6(6)
O4 N14 C106 118.1(6)
O6 N15 O7 85.0(13)
O6 N15 O5 141.5(17)
O7 N15 O5 56.5(13)
O7 N15 O8 126.3(13)
O5 N15 O8 176.9(16)
O6 N15 C108 159.0(13)
O7 N15 C108 115.9(13)
O5 N15 C108 59.4(14)
O8 N15 C108 117.8(12)
O6 N15 C107 114.2(13)
O7 N15 C107 160.6(14)
O5 N15 C107 104.2(16)
O8 N15 C107 73.0(11)
O11 N16 O10 162(2)
O10 N16 O9 126.2(19)
O11 N16 O12 117.7(18)
O10 N16 O12 45.3(11)
O9 N16 O12 81.1(16)
O11 N16 C109 82.9(14)
O10 N16 C109 113.5(16)
O9 N16 C109 120.3(17)
O12 N16 C109 158.4(17)
O11 N16 C110 120.0(18)
O10 N16 C110 72.3(15)
O9 N16 C110 155(2)
O12 N16 C110 114.0(18)
C109 N16 C110 45.1(11)
C2 C1 C6 118.0(4)
C2 C1 Pd1 78.2(2)
C6 C1 Pd1 120.5(3)
C2 C1 H1 112.0
C6 C1 H1 112.0
Pd1 C1 H1 112.0
C1 C2 C3 118.2(4)
C1 C2 C7 121.8(4)
C3 C2 C7 117.7(4)
C1 C2 Pd1 63.5(2)
C3 C2 Pd1 112.6(3)
C7 C2 Pd1 107.1(3)
C1 C2 Pd2 106.6(3)
C3 C2 Pd2 51.1(2)
C7 C2 Pd2 119.9(3)
Pd1 C2 Pd2 63.80(10)
C2 C3 C4 117.2(4)
C2 C3 Pd2 95.5(3)
C4 C3 Pd2 103.5(3)
C2 C3 H3 112.9
C4 C3 H3 112.9
Pd2 C3 H3 112.9
C5 C4 C3 121.8(4)
C5 C4 Pd3 67.9(2)
C3 C4 Pd3 105.1(3)
C5 C4 H4 116.9
C3 C4 H4 116.9
Pd3 C4 H4 116.9
C4 C5 C6 112.0(4)
C4 C5 C16 124.7(4)
C6 C5 C16 123.0(4)
C4 C5 Pd3 73.6(2)
C6 C5 Pd3 71.3(2)
C16 C5 Pd3 117.0(3)
C5 C6 C1 120.3(4)
C5 C6 Pd3 69.2(2)
C1 C6 Pd3 108.2(3)
C5 C6 H6 116.5
C1 C6 H6 116.5
Pd3 C6 H6 116.5
C2 C7 C8 113.3(4)
C9 C8 C7 110.5(4)
C10 C9 C14 118.3(5)
C10 C9 C8 121.5(4)
C14 C9 C8 119.1(4)
C9 C10 C11 120.0(5)
C9 C10 H10 120.0
C11 C10 H10 120.0
C10 C11 C12 120.3(5)
C10 C11 H11 119.8
C12 C11 H11 119.8
C13 C12 C11 118.8(5)
C13 C12 C15 119.4(4)
C11 C12 C15 119.9(5)
C14 C13 C12 119.9(5)
C14 C13 H13 120.1
C12 C13 H13 120.1
C13 C14 C9 120.7(5)
C13 C14 H14 119.6
C9 C14 H14 119.6
C12 C15 C16 109.6(4)
C5 C16 C15 113.6(4)
N1 C17 C18 123.1(5)
N1 C17 H17 118.4
C18 C17 H17 118.4
C19 C18 C17 119.1(5)
C19 C18 H18 120.5
C17 C18 H18 120.5
C18 C19 C20 119.8(5)
C18 C19 H19 120.1
C20 C19 H19 120.1
C28 C20 C19 117.0(5)
C28 C20 C21 119.4(5)
C19 C20 C21 123.6(5)
C22 C21 C20 121.0(5)
C22 C21 H21 119.5
C20 C21 H21 119.5
C21 C22 C23 121.4(5)
C21 C22 H22 119.3
C23 C22 H22 119.3
C27 C23 C24 117.5(4)
C27 C23 C22 118.9(5)
C24 C23 C22 123.7(5)
C25 C24 C23 119.5(4)
C25 C24 H24 120.3
C23 C24 H24 120.3
C24 C25 C26 119.1(5)
C24 C25 H25 120.5
C26 C25 H25 120.5
N2 C26 C25 122.8(5)
N2 C26 H26 118.6
C25 C26 H26 118.6
N2 C27 C23 122.4(4)
N2 C27 C28 117.8(4)
C23 C27 C28 119.7(4)
N1 C28 C20 123.3(4)
N1 C28 C27 117.4(4)
C20 C28 C27 119.3(4)
N3 C29 C30 123.9(5)
N3 C29 H29 118.0
C30 C29 H29 118.0
C31 C30 C29 118.5(5)
C31 C30 H30 120.7
C29 C30 H30 120.7
C30 C31 C32 120.1(5)
C30 C31 H31 120.0
C32 C31 H31 120.0
C31 C32 C40 117.6(5)
C31 C32 C33 123.8(5)
C40 C32 C33 118.6(6)
C34 C33 C32 121.6(5)
C34 C33 H33 119.2
C32 C33 H33 119.2
C33 C34 C35 120.8(5)
C33 C34 H34 119.6
C35 C34 H34 119.6
C39 C35 C36 118.5(5)
C39 C35 C34 118.9(5)
C36 C35 C34 122.6(5)
C37 C36 C35 119.5(5)
C37 C36 H36 120.3
C35 C36 H36 120.3
C36 C37 C38 118.2(5)
C36 C37 H37 120.9
C38 C37 H37 120.9
N4 C38 C37 123.8(5)
N4 C38 H38 118.1
C37 C38 H38 118.1
N4 C39 C35 121.7(5)
N4 C39 C40 117.8(4)
C35 C39 C40 120.4(5)
N3 C40 C32 121.8(5)
N3 C40 C39 118.7(4)
C32 C40 C39 119.5(5)
N5 C41 C42 123.0(5)
N5 C41 H41 118.5
C42 C41 H41 118.5
C43 C42 C41 119.0(5)
C43 C42 H42 120.5
C41 C42 H42 120.5
C42 C43 C44 119.4(5)
C42 C43 H43 120.3
C44 C43 H43 120.3
C43 C44 C52 118.0(5)
C43 C44 C45 123.5(5)
C52 C44 C45 118.5(5)
C46 C45 C44 121.2(5)
C46 C45 H45 119.4
C44 C45 H45 119.4
C45 C46 C47 121.9(5)
C45 C46 H46 119.0
C47 C46 H46 119.0
C48 C47 C51 117.8(5)
C48 C47 C46 124.3(5)
C51 C47 C46 117.8(5)
C49 C48 C47 120.0(4)
C49 C48 H48 120.0
C47 C48 H48 120.0
C48 C49 C50 118.7(5)
C48 C49 H49 120.7
C50 C49 H49 120.7
N6 C50 C49 123.4(5)
N6 C50 H50 118.3
C49 C50 H50 118.3
N6 C51 C47 121.5(5)
N6 C51 C52 118.3(4)
C47 C51 C52 120.2(4)
N5 C52 C44 121.9(5)
N5 C52 C51 117.8(4)
C44 C52 C51 120.3(4)
C54 C53 C58 117.8(4)
C54 C53 Pd4 78.5(2)
C58 C53 Pd4 120.1(3)
C54 C53 H53 112.1
C58 C53 H53 112.1
Pd4 C53 H53 112.1
C53 C54 C55 118.2(4)
C53 C54 C59 120.4(4)
C55 C54 C59 119.1(4)
C53 C54 Pd4 63.2(2)
C55 C54 Pd4 112.3(3)
C59 C54 Pd4 107.4(3)
C53 C54 Pd5 107.4(3)
C55 C54 Pd5 51.2(2)
C59 C54 Pd5 120.3(3)
Pd4 C54 Pd5 63.83(10)
C54 C55 C56 117.3(4)
C54 C55 Pd5 95.3(3)
C56 C55 Pd5 103.5(3)
C54 C55 H55 113.0
C56 C55 H55 113.0
Pd5 C55 H55 113.0
C57 C56 C55 121.2(4)
C57 C56 Pd6 67.9(2)
C55 C56 Pd6 105.2(3)
C57 C56 H56 117.0
C55 C56 H56 117.0
Pd6 C56 H56 117.0
C56 C57 C58 112.1(4)
C56 C57 C68 124.3(4)
C58 C57 C68 123.2(4)
C56 C57 Pd6 73.5(2)
C58 C57 Pd6 70.4(2)
C68 C57 Pd6 118.0(3)
C57 C58 C53 120.6(4)
C57 C58 Pd6 70.2(2)
C53 C58 Pd6 107.3(3)
C57 C58 H58 116.5
C53 C58 H58 116.5
Pd6 C58 H58 116.5
C54 C59 C60 113.5(4)
C61 C60 C59 109.9(4)
C66 C61 C62 118.0(4)
C66 C61 C60 119.7(4)
C62 C61 C60 121.1(4)
C63 C62 C61 120.2(4)
C63 C62 H62 119.9
C61 C62 H62 119.9
C62 C63 C64 120.1(5)
C62 C63 H63 119.9
C64 C63 H63 119.9
C65 C64 C63 118.8(4)
C65 C64 C67 119.8(4)
C63 C64 C67 119.4(5)
C64 C65 C66 120.3(4)
C64 C65 H65 119.9
C66 C65 H65 119.9
C65 C66 C61 120.3(5)
C65 C66 H66 119.9
C61 C66 H66 119.9
C64 C67 C68 109.0(4)
C57 C68 C67 112.7(4)
N7 C69 C70 123.5(5)
N7 C69 H69 118.2
C70 C69 H69 118.2
C71 C70 C69 118.2(5)
C71 C70 H70 120.9
C69 C70 H70 120.9
C70 C71 C72 120.3(5)
C70 C71 H71 119.8
C72 C71 H71 119.8
C71 C72 C80 117.4(5)
C71 C72 C73 124.3(5)
C80 C72 C73 118.2(5)
C74 C73 C72 121.7(5)
C74 C73 H73 119.2
C72 C73 H73 119.2
C73 C74 C75 121.2(5)
C73 C74 H74 119.4
C75 C74 H74 119.4
C76 C75 C79 118.5(4)
C76 C75 C74 123.2(4)
C79 C75 C74 118.3(5)
C77 C76 C75 119.2(4)
C77 C76 H76 120.4
C75 C76 H76 120.4
C76 C77 C78 118.7(5)
C76 C77 H77 120.6
C78 C77 H77 120.6
N8 C78 C77 123.6(4)
N8 C78 H78 118.2
C77 C78 H78 118.2
N8 C79 C75 122.0(4)
N8 C79 C80 118.0(4)
C75 C79 C80 120.0(4)
N7 C80 C72 122.2(5)
N7 C80 C79 117.4(4)
C72 C80 C79 120.4(4)
N9 C81 C82 122.9(5)
N9 C81 H81 118.5
C82 C81 H81 118.5
C83 C82 C81 119.7(5)
C83 C82 H82 120.1
C81 C82 H82 120.1
C82 C83 C84 119.8(5)
C82 C83 H83 120.1
C84 C83 H83 120.1
C83 C84 C92 117.2(5)
C83 C84 C85 124.5(5)
C92 C84 C85 118.3(5)
C86 C85 C84 122.5(5)
C86 C85 H85 118.7
C84 C85 H85 118.7
C85 C86 C87 120.5(6)
C85 C86 H86 119.8
C87 C86 H86 119.8
C88 C87 C91 117.9(5)
C88 C87 C86 122.8(6)
C91 C87 C86 119.3(6)
C89 C88 C87 119.5(6)
C89 C88 H88 120.3
C87 C88 H88 120.3
C88 C89 C90 118.7(6)
C88 C89 H89 120.6
C90 C89 H89 120.6
N10 C90 C89 123.8(5)
N10 C90 H90 118.1
C89 C90 H90 118.1
N10 C91 C87 122.0(5)
N10 C91 C92 117.8(4)
C87 C91 C92 120.1(5)
N9 C92 C84 122.3(5)
N9 C92 C91 118.4(4)
C84 C92 C91 119.2(5)
N11 C93 C94 121.9(5)
N11 C93 H93 119.1
C94 C93 H93 119.1
C95 C94 C93 120.0(6)
C95 C94 H94 120.0
C93 C94 H94 120.0
C94 C95 C96 119.7(5)
C94 C95 H95 120.1
C96 C95 H95 120.1
C95 C96 C104 117.5(5)
C95 C96 C97 124.9(5)
C104 C96 C97 117.6(6)
C98 C97 C96 122.2(5)
C98 C97 H97 118.9
C96 C97 H97 118.9
C97 C98 C99 121.3(5)
C97 C98 H98 119.3
C99 C98 H98 119.3
C100 C99 C103 117.7(5)
C100 C99 C98 124.0(5)
C103 C99 C98 118.3(6)
C101 C100 C99 119.9(5)
C101 C100 H100 120.0
C99 C100 H100 120.0
C100 C101 C102 119.0(6)
C100 C101 H101 120.5
C102 C101 H101 120.5
N12 C102 C101 122.8(5)
N12 C102 H102 118.6
C101 C102 H102 118.6
N12 C103 C99 122.1(5)
N12 C103 C104 117.7(4)
C99 C103 C104 120.1(5)
N11 C104 C96 122.1(5)
N11 C104 C103 117.5(4)
C96 C104 C103 120.4(5)
N13 C105 H10D 109.5
N13 C105 H10E 109.5
H10D C105 H10E 109.5
N13 C105 H10F 109.5
H10D C105 H10F 109.5
H10E C105 H10F 109.5
N14 C106 H10A 109.5
N14 C106 H10B 109.5
H10A C106 H10B 109.5
N14 C106 H10C 109.5
H10A C106 H10C 109.5
H10B C106 H10C 109.5
F4 B1 F2 113.4(5)
F4 B1 F1 109.9(5)
F2 B1 F1 111.0(5)
F4 B1 F3 108.2(5)
F2 B1 F3 106.8(5)
F1 B1 F3 107.3(5)
F5 B2 F7 109.3(5)
F5 B2 F6 106.9(6)
F7 B2 F6 110.4(6)
F5 B2 F8 110.5(5)
F7 B2 F8 110.0(6)
F6 B2 F8 109.7(5)
F10 B3 F11 108.0(5)
F10 B3 F9 113.2(6)
F11 B3 F9 108.4(6)
F10 B3 F12 109.5(5)
F11 B3 F12 110.3(6)
F9 B3 F12 107.5(5)
F15 B4 F13 123.8(12)
F15 B4 F14 110.1(11)
F13 B4 F14 102.5(9)
F15 B4 F16 108.1(9)
F13 B4 F16 108.1(11)
F14 B4 F16 102.3(10)

loop_
_geom_bond_atom_site_label_1
_geom_bond_atom_site_label_2
_geom_bond_distance
Pd1 C1 2.065(4)
Pd1 N2 2.134(4)
Pd1 N1 2.171(4)
Pd1 C2 2.259(4)
Pd1 Pd2 2.5861(5)
Pd2 C3 2.036(4)
Pd2 N4 2.132(4)
Pd2 N3 2.165(4)
Pd2 C2 2.604(4)
Pd2 Pd3 2.8492(6)
Pd3 C5 2.102(4)
Pd3 N6 2.126(4)
Pd3 C6 2.129(4)
Pd3 N5 2.154(4)
Pd3 C4 2.176(4)
Pd4 C53 2.073(4)
Pd4 N8 2.146(4)
Pd4 N7 2.147(4)
Pd4 C54 2.276(4)
Pd4 Pd5 2.5950(5)
Pd5 C55 2.038(4)
Pd5 N10 2.143(4)
Pd5 N9 2.165(4)
Pd5 C54 2.604(4)
Pd5 Pd6 2.8810(6)
Pd6 C57 2.114(4)
Pd6 C58 2.118(4)
Pd6 N12 2.127(4)
Pd6 N11 2.146(4)
Pd6 C56 2.187(4)
F1 B1 1.382(8)
F2 B1 1.375(7)
F3 B1 1.401(8)
F4 B1 1.354(7)
F5 B2 1.370(8)
F6 B2 1.393(8)
F7 B2 1.373(8)
F8 B2 1.395(7)
F9 B3 1.374(8)
F10 B3 1.370(8)
F11 B3 1.374(7)
F12 B3 1.383(8)
F13 B4 1.338(13)
F14 B4 1.376(12)
F15 B4 1.238(12)
F16 B4 1.421(15)
O1 N13 1.297(18)
O2 N13 1.160(14)
O3 N14 1.217(7)
O4 N14 1.230(7)
O5 N15 1.234(16)
O6 N15 1.158(12)
C107 N15 1.492(16)
O7 N15 1.222(14)
O8 N15 1.339(12)
C108 N15 1.421(15)
O9 N16 1.293(16)
O10 N16 1.268(15)
C109 N16 1.397(15)
O11 N16 1.175(15)
O12 N16 1.315(15)
C110 N16 1.513(17)
N1 C17 1.328(6)
N1 C28 1.369(6)
N2 C26 1.328(6)
N2 C27 1.366(6)
N3 C29 1.327(6)
N3 C40 1.368(6)
N4 C38 1.319(7)
N4 C39 1.369(6)
N5 C41 1.316(6)
N5 C52 1.365(6)
N6 C50 1.312(6)
N6 C51 1.363(6)
N7 C69 1.333(6)
N7 C80 1.367(6)
N8 C78 1.333(6)
N8 C79 1.366(6)
N9 C81 1.321(6)
N9 C92 1.368(6)
N10 C90 1.323(6)
N10 C91 1.362(6)
N11 C93 1.322(7)
N11 C104 1.369(6)
N12 C102 1.316(7)
N12 C103 1.358(6)
N13 C105 1.437(13)
N14 C106 1.461(9)
C1 C2 1.428(6)
C1 C6 1.494(6)
C1 H1 1.0000
C2 C3 1.439(6)
C2 C7 1.534(6)
C3 C4 1.496(6)
C3 H3 1.0000
C4 C5 1.410(6)
C4 H4 1.0000
C5 C6 1.431(6)
C5 C16 1.521(6)
C6 H6 1.0000
C7 C8 1.577(6)
C8 C9 1.500(7)
C9 C10 1.393(7)
C9 C14 1.400(7)
C10 C11 1.393(7)
C10 H10 0.9500
C11 C12 1.394(7)
C11 H11 0.9500
C12 C13 1.391(7)
C12 C15 1.510(7)
C13 C14 1.385(7)
C13 H13 0.9500
C14 H14 0.9500
C15 C16 1.574(6)
C17 C18 1.400(7)
C17 H17 0.9500
C18 C19 1.373(8)
C18 H18 0.9500
C19 C20 1.413(7)
C19 H19 0.9500
C20 C28 1.401(6)
C20 C21 1.432(7)
C21 C22 1.341(8)
C21 H21 0.9500
C22 C23 1.429(7)
C22 H22 0.9500
C23 C27 1.406(6)
C23 C24 1.413(7)
C24 C25 1.371(8)
C24 H24 0.9500
C25 C26 1.405(7)
C25 H25 0.9500
C26 H26 0.9500
C27 C28 1.440(7)
C29 C30 1.393(7)
C29 H29 0.9500
C30 C31 1.371(9)
C30 H30 0.9500
C31 C32 1.399(9)
C31 H31 0.9500
C32 C40 1.421(7)
C32 C33 1.429(9)
C33 C34 1.348(10)
C33 H33 0.9500
C34 C35 1.438(8)
C34 H34 0.9500
C35 C39 1.399(7)
C35 C36 1.405(9)
C36 C37 1.376(9)
C36 H36 0.9500
C37 C38 1.403(7)
C37 H37 0.9500
C38 H38 0.9500
C39 C40 1.424(7)
C41 C42 1.404(7)
C41 H41 0.9500
C42 C43 1.372(8)
C42 H42 0.9500
C43 C44 1.399(8)
C43 H43 0.9500
C44 C52 1.408(7)
C44 C45 1.435(7)
C45 C46 1.343(9)
C45 H45 0.9500
C46 C47 1.436(8)
C46 H46 0.9500
C47 C48 1.387(8)
C47 C51 1.418(6)
C48 C49 1.365(8)
C48 H48 0.9500
C49 C50 1.400(7)
C49 H49 0.9500
C50 H50 0.9500
C51 C52 1.423(7)
C53 C54 1.441(6)
C53 C58 1.488(6)
C53 H53 1.0000
C54 C55 1.443(6)
C54 C59 1.535(6)
C55 C56 1.494(6)
C55 H55 1.0000
C56 C57 1.423(6)
C56 H56 1.0000
C57 C58 1.427(6)
C57 C68 1.511(6)
C58 H58 1.0000
C59 C60 1.569(6)
C60 C61 1.511(7)
C61 C66 1.404(7)
C61 C62 1.407(7)
C62 C63 1.388(7)
C62 H62 0.9500
C63 C64 1.405(7)
C63 H63 0.9500
C64 C65 1.388(8)
C64 C67 1.511(7)
C65 C66 1.393(7)
C65 H65 0.9500
C66 H66 0.9500
C67 C68 1.577(6)
C69 C70 1.393(8)
C69 H69 0.9500
C70 C71 1.381(8)
C70 H70 0.9500
C71 C72 1.401(8)
C71 H71 0.9500
C72 C80 1.408(7)
C72 C73 1.438(7)
C73 C74 1.344(8)
C73 H73 0.9500
C74 C75 1.448(7)
C74 H74 0.9500
C75 C76 1.399(7)
C75 C79 1.408(6)
C76 C77 1.377(7)
C76 H76 0.9500
C77 C78 1.400(6)
C77 H77 0.9500
C78 H78 0.9500
C79 C80 1.431(7)
C81 C82 1.408(7)
C81 H81 0.9500
C82 C83 1.343(9)
C82 H82 0.9500
C83 C84 1.409(8)
C83 H83 0.9500
C84 C92 1.415(7)
C84 C85 1.437(9)
C85 C86 1.335(10)
C85 H85 0.9500
C86 C87 1.426(8)
C86 H86 0.9500
C87 C88 1.405(9)
C87 C91 1.413(7)
C88 C89 1.369(9)
C88 H88 0.9500
C89 C90 1.399(8)
C89 H89 0.9500
C90 H90 0.9500
C91 C92 1.432(7)
C93 C94 1.399(7)
C93 H93 0.9500
C94 C95 1.363(9)
C94 H94 0.9500
C95 C96 1.393(9)
C95 H95 0.9500
C96 C104 1.408(7)
C96 C97 1.438(8)
C97 C98 1.337(10)
C97 H97 0.9500
C98 C99 1.433(8)
C98 H98 0.9500
C99 C100 1.387(9)
C99 C103 1.407(6)
C100 C101 1.361(9)
C100 H100 0.9500
C101 C102 1.400(7)
C101 H101 0.9500
C102 H102 0.9500
C103 C104 1.432(7)
C105 H10D 0.9800
C105 H10E 0.9800
C105 H10F 0.9800
C106 H10A 0.9800
C106 H10B 0.9800
C106 H10C 0.9800

loop_
_geom_torsion_atom_site_label_1
_geom_torsion_atom_site_label_2
_geom_torsion_atom_site_label_3
_geom_torsion_atom_site_label_4
_geom_torsion
C1 Pd1 Pd2 C3 19.50(17)
N2 Pd1 Pd2 C3 -152.16(16)
N1 Pd1 Pd2 C3 139.9(2)
C2 Pd1 Pd2 C3 -10.14(17)
C1 Pd1 Pd2 N3 -147.98(16)
N2 Pd1 Pd2 N3 40.36(15)
N1 Pd1 Pd2 N3 -27.6(2)
C2 Pd1 Pd2 N3 -177.61(16)
C1 Pd1 Pd2 C2 29.64(17)
N2 Pd1 Pd2 C2 -142.03(16)
N1 Pd1 Pd2 C2 150.0(2)
C1 Pd1 Pd2 Pd3 -53.42(12)
N2 Pd1 Pd2 Pd3 134.92(10)
N1 Pd1 Pd2 Pd3 67.0(2)
C2 Pd1 Pd2 Pd3 -83.05(12)
C3 Pd2 Pd3 C5 -0.87(18)
N4 Pd2 Pd3 C5 -95.66(17)
N3 Pd2 Pd3 C5 -175.87(17)
Pd1 Pd2 Pd3 C5 86.87(13)
C2 Pd2 Pd3 C5 33.61(16)
C3 Pd2 Pd3 N6 -150.94(18)
N4 Pd2 Pd3 N6 114.27(17)
N3 Pd2 Pd3 N6 34.07(16)
Pd1 Pd2 Pd3 N6 -63.20(12)
C2 Pd2 Pd3 N6 -116.45(15)
C3 Pd2 Pd3 C6 -40.70(18)
N4 Pd2 Pd3 C6 -135.49(17)
N3 Pd2 Pd3 C6 144.30(16)
Pd1 Pd2 Pd3 C6 47.04(12)
C2 Pd2 Pd3 C6 -6.21(15)
C3 Pd2 Pd3 N5 133.76(17)
N4 Pd2 Pd3 N5 38.97(16)
N3 Pd2 Pd3 N5 -41.23(15)
Pd1 Pd2 Pd3 N5 -138.49(11)
C2 Pd2 Pd3 N5 168.25(14)
C3 Pd2 Pd3 C4 19.85(19)
N4 Pd2 Pd3 C4 -74.94(17)
N3 Pd2 Pd3 C4 -155.14(17)
Pd1 Pd2 Pd3 C4 107.60(13)
C2 Pd2 Pd3 C4 54.34(16)
C53 Pd4 Pd5 C55 18.02(17)
N8 Pd4 Pd5 C55 -151.90(16)
N7 Pd4 Pd5 C55 136.0(3)
C54 Pd4 Pd5 C55 -11.07(17)
C53 Pd4 Pd5 N9 -150.96(16)
N8 Pd4 Pd5 N9 39.11(15)
N7 Pd4 Pd5 N9 -33.0(3)
C54 Pd4 Pd5 N9 179.94(16)
C53 Pd4 Pd5 C54 29.09(17)
N8 Pd4 Pd5 C54 -140.84(16)
N7 Pd4 Pd5 C54 147.1(3)
C53 Pd4 Pd5 Pd6 -54.46(12)
N8 Pd4 Pd5 Pd6 135.61(10)
N7 Pd4 Pd5 Pd6 63.5(3)
C54 Pd4 Pd5 Pd6 -83.55(12)
C55 Pd5 Pd6 C57 0.09(18)
N10 Pd5 Pd6 C57 -92.68(17)
N9 Pd5 Pd6 C57 -173.42(17)
Pd4 Pd5 Pd6 C57 88.88(13)
C54 Pd5 Pd6 C57 34.89(16)
C55 Pd5 Pd6 C58 -39.65(18)
N10 Pd5 Pd6 C58 -132.42(16)
N9 Pd5 Pd6 C58 146.85(17)
Pd4 Pd5 Pd6 C58 49.14(12)
C54 Pd5 Pd6 C58 -4.85(16)
C55 Pd5 Pd6 N12 -149.67(18)
N10 Pd5 Pd6 N12 117.55(16)
N9 Pd5 Pd6 N12 36.82(16)
Pd4 Pd5 Pd6 N12 -60.89(12)
C54 Pd5 Pd6 N12 -114.88(15)
C55 Pd5 Pd6 N11 135.66(17)
N10 Pd5 Pd6 N11 42.89(16)
N9 Pd5 Pd6 N11 -37.85(16)
Pd4 Pd5 Pd6 N11 -135.56(11)
C54 Pd5 Pd6 N11 170.45(15)
C55 Pd5 Pd6 C56 20.62(18)
N10 Pd5 Pd6 C56 -72.15(17)
N9 Pd5 Pd6 C56 -152.88(17)
Pd4 Pd5 Pd6 C56 109.41(13)
C54 Pd5 Pd6 C56 55.42(16)
C1 Pd1 N1 C17 9.7(4)
N2 Pd1 N1 C17 -178.7(4)
C2 Pd1 N1 C17 28.9(5)
Pd2 Pd1 N1 C17 -107.4(4)
C1 Pd1 N1 C28 172.2(3)
N2 Pd1 N1 C28 -16.1(3)
C2 Pd1 N1 C28 -168.5(3)
Pd2 Pd1 N1 C28 55.2(4)
N1 Pd1 N2 C26 -172.6(4)
C2 Pd1 N2 C26 -18.5(5)
Pd2 Pd1 N2 C26 35.1(4)
N1 Pd1 N2 C27 13.3(3)
C2 Pd1 N2 C27 167.4(3)
Pd2 Pd1 N2 C27 -139.0(3)
C3 Pd2 N3 C29 -84.3(9)
N4 Pd2 N3 C29 -172.1(4)
Pd1 Pd2 N3 C29 15.0(4)
C2 Pd2 N3 C29 11.3(6)
Pd3 Pd2 N3 C29 -61.9(4)
C3 Pd2 N3 C40 88.2(8)
N4 Pd2 N3 C40 0.3(3)
Pd1 Pd2 N3 C40 -172.5(3)
C2 Pd2 N3 C40 -176.3(3)
Pd3 Pd2 N3 C40 110.5(3)
C3 Pd2 N4 C38 15.0(4)
N3 Pd2 N4 C38 -177.8(4)
C2 Pd2 N4 C38 -0.1(5)
Pd3 Pd2 N4 C38 89.6(4)
C3 Pd2 N4 C39 -169.0(3)
N3 Pd2 N4 C39 -1.8(3)
C2 Pd2 N4 C39 175.9(3)
Pd3 Pd2 N4 C39 -94.4(3)
C5 Pd3 N5 C41 27.9(5)
N6 Pd3 N5 C41 178.6(4)
C4 Pd3 N5 C41 -6.6(5)
Pd2 Pd3 N5 C41 -68.8(4)
C5 Pd3 N5 C52 -153.4(3)
N6 Pd3 N5 C52 -2.7(3)
C4 Pd3 N5 C52 172.1(3)
Pd2 Pd3 N5 C52 109.9(3)
C5 Pd3 N6 C50 -30.5(5)
C6 Pd3 N6 C50 -1.9(4)
N5 Pd3 N6 C50 -179.0(4)
Pd2 Pd3 N6 C50 101.6(4)
C5 Pd3 N6 C51 151.4(3)
C6 Pd3 N6 C51 180.0(3)
N5 Pd3 N6 C51 2.9(3)
Pd2 Pd3 N6 C51 -76.5(3)
C53 Pd4 N7 C69 15.5(4)
N8 Pd4 N7 C69 -176.2(4)
C54 Pd4 N7 C69 37.0(5)
Pd5 Pd4 N7 C69 -100.8(5)
C53 Pd4 N7 C80 -176.2(3)
N8 Pd4 N7 C80 -8.0(3)
C54 Pd4 N7 C80 -154.7(3)
Pd5 Pd4 N7 C80 67.4(5)
C53 Pd4 N8 C78 -92.0(9)
N7 Pd4 N8 C78 -172.2(4)
C54 Pd4 N8 C78 -28.5(5)
Pd5 Pd4 N8 C78 29.0(4)
C53 Pd4 N8 C79 84.7(9)
N7 Pd4 N8 C79 4.5(3)
C54 Pd4 N8 C79 148.1(3)
Pd5 Pd4 N8 C79 -154.4(3)
C55 Pd5 N9 C81 -94.2(9)
N10 Pd5 N9 C81 -171.1(4)
Pd4 Pd5 N9 C81 13.5(4)
C54 Pd5 N9 C81 13.6(6)
Pd6 Pd5 N9 C81 -61.6(4)
C55 Pd5 N9 C92 78.1(9)
N10 Pd5 N9 C92 1.2(3)
Pd4 Pd5 N9 C92 -174.2(3)
C54 Pd5 N9 C92 -174.1(3)
Pd6 Pd5 N9 C92 110.7(3)
C55 Pd5 N10 C90 11.2(5)
N9 Pd5 N10 C90 179.9(5)
C54 Pd5 N10 C90 -3.0(5)
Pd6 Pd5 N10 C90 84.7(4)
C55 Pd5 N10 C91 -171.3(3)
N9 Pd5 N10 C91 -2.6(3)
C54 Pd5 N10 C91 174.5(3)
Pd6 Pd5 N10 C91 -97.8(3)
C57 Pd6 N11 C93 25.2(5)
N12 Pd6 N11 C93 176.7(4)
C56 Pd6 N11 C93 -9.1(4)
Pd5 Pd6 N11 C93 -69.9(4)
C57 Pd6 N11 C104 -156.0(3)
N12 Pd6 N11 C104 -4.6(3)
C56 Pd6 N11 C104 169.7(3)
Pd5 Pd6 N11 C104 108.8(3)
C57 Pd6 N12 C102 -29.2(5)
C58 Pd6 N12 C102 -1.6(4)
N11 Pd6 N12 C102 -179.3(4)
Pd5 Pd6 N12 C102 102.5(4)
C57 Pd6 N12 C103 155.6(3)
C58 Pd6 N12 C103 -176.7(3)
N11 Pd6 N12 C103 5.6(3)
Pd5 Pd6 N12 C103 -72.7(3)
N1 Pd1 C1 C2 159.7(2)
Pd2 Pd1 C1 C2 -46.2(2)
N1 Pd1 C1 C6 -84.6(4)
C2 Pd1 C1 C6 115.7(5)
Pd2 Pd1 C1 C6 69.5(3)
C6 C1 C2 C3 -15.7(6)
Pd1 C1 C2 C3 102.7(3)
C6 C1 C2 C7 147.0(4)
Pd1 C1 C2 C7 -94.5(4)
C6 C1 C2 Pd1 -118.5(4)
C6 C1 C2 Pd2 -70.0(4)
Pd1 C1 C2 Pd2 48.43(18)
N2 Pd1 C2 C1 -170.0(3)
N1 Pd1 C2 C1 -31.0(4)
Pd2 Pd1 C2 C1 127.0(3)
C1 Pd1 C2 C3 -111.4(4)
N2 Pd1 C2 C3 78.6(4)
N1 Pd1 C2 C3 -142.4(3)
Pd2 Pd1 C2 C3 15.6(3)
C1 Pd1 C2 C7 117.6(4)
N2 Pd1 C2 C7 -52.4(4)
N1 Pd1 C2 C7 86.6(3)
Pd2 Pd1 C2 C7 -115.4(3)
C1 Pd1 C2 Pd2 -127.0(3)
N2 Pd1 C2 Pd2 63.0(2)
N1 Pd1 C2 Pd2 -158.00(18)
C3 Pd2 C2 C1 113.2(4)
N4 Pd2 C2 C1 140.9(3)
N3 Pd2 C2 C1 -43.5(4)
Pd1 Pd2 C2 C1 -48.3(2)
Pd3 Pd2 C2 C1 35.0(3)
N4 Pd2 C2 C3 27.7(3)
N3 Pd2 C2 C3 -156.7(3)
Pd1 Pd2 C2 C3 -161.5(3)
Pd3 Pd2 C2 C3 -78.2(3)
C3 Pd2 C2 C7 -103.0(4)
N4 Pd2 C2 C7 -75.4(4)
N3 Pd2 C2 C7 100.2(4)
Pd1 Pd2 C2 C7 95.5(3)
Pd3 Pd2 C2 C7 178.8(3)
C3 Pd2 C2 Pd1 161.5(3)
N4 Pd2 C2 Pd1 -170.87(14)
N3 Pd2 C2 Pd1 4.7(3)
Pd3 Pd2 C2 Pd1 83.28(8)
C1 C2 C3 C4 19.2(5)
C7 C2 C3 C4 -144.3(4)
Pd1 C2 C3 C4 90.3(4)
Pd2 C2 C3 C4 108.3(4)
C1 C2 C3 Pd2 -89.1(4)
C7 C2 C3 Pd2 107.4(3)
Pd1 C2 C3 Pd2 -18.0(3)
N4 Pd2 C3 C2 -159.2(3)
N3 Pd2 C3 C2 115.5(7)
Pd1 Pd2 C3 C2 14.5(2)
Pd3 Pd2 C3 C2 92.1(3)
N4 Pd2 C3 C4 81.1(3)
N3 Pd2 C3 C4 -4.3(9)
Pd1 Pd2 C3 C4 -105.2(3)
C2 Pd2 C3 C4 -119.7(4)
Pd3 Pd2 C3 C4 -27.7(2)
C2 C3 C4 C5 6.3(6)
Pd2 C3 C4 C5 109.9(4)
C2 C3 C4 Pd3 -66.8(4)
Pd2 C3 C4 Pd3 36.8(3)
N5 Pd3 C4 C5 139.8(3)
Pd2 Pd3 C4 C5 -145.7(3)
C5 Pd3 C4 C3 118.7(4)
C6 Pd3 C4 C3 82.0(3)
N5 Pd3 C4 C3 -101.5(3)
Pd2 Pd3 C4 C3 -27.1(2)
C3 C4 C5 C6 -33.2(5)
Pd3 C4 C5 C6 61.4(3)
C3 C4 C5 C16 153.6(4)
Pd3 C4 C5 C16 -111.9(4)
C3 C4 C5 Pd3 -94.5(4)
N6 Pd3 C5 C4 166.8(3)
C6 Pd3 C5 C4 120.7(4)
N5 Pd3 C5 C4 -59.3(4)
Pd2 Pd3 C5 C4 31.3(3)
N6 Pd3 C5 C6 46.1(4)
N5 Pd3 C5 C6 179.9(2)
C4 Pd3 C5 C6 -120.7(4)
Pd2 Pd3 C5 C6 -89.4(2)
N6 Pd3 C5 C16 -72.1(4)
C6 Pd3 C5 C16 -118.2(5)
N5 Pd3 C5 C16 61.7(4)
C4 Pd3 C5 C16 121.1(5)
Pd2 Pd3 C5 C16 152.4(3)
C4 C5 C6 C1 36.7(5)
C16 C5 C6 C1 -150.0(4)
Pd3 C5 C6 C1 99.4(4)
C4 C5 C6 Pd3 -62.8(3)
C16 C5 C6 Pd3 110.6(4)
C2 C1 C6 C5 -13.4(6)
Pd1 C1 C6 C5 -106.0(4)
C2 C1 C6 Pd3 62.7(4)
Pd1 C1 C6 Pd3 -29.9(4)
N6 Pd3 C6 C5 -150.1(3)
C4 Pd3 C6 C5 35.7(3)
Pd2 Pd3 C6 C5 96.0(2)
N6 Pd3 C6 C1 93.6(3)
C4 Pd3 C6 C1 -80.6(3)
Pd2 Pd3 C6 C1 -20.3(3)
C1 C2 C7 C8 -54.9(5)
C3 C2 C7 C8 107.9(5)
Pd1 C2 C7 C8 -124.0(3)
Pd2 C2 C7 C8 166.9(3)
C2 C7 C8 C9 -31.6(5)
C7 C8 C9 C10 -59.7(5)
C7 C8 C9 C14 108.1(5)
C14 C9 C10 C11 -10.9(6)
C8 C9 C10 C11 157.0(4)
C9 C10 C11 C12 -0.5(7)
C10 C11 C12 C13 11.8(7)
C10 C11 C12 C15 -152.2(4)
C11 C12 C13 C14 -11.6(7)
C15 C12 C13 C14 152.5(4)
C12 C13 C14 C9 0.1(7)
C10 C9 C14 C13 11.1(6)
C8 C9 C14 C13 -157.0(4)
C13 C12 C15 C16 -71.7(6)
C11 C12 C15 C16 92.1(5)
C4 C5 C16 C15 -82.2(6)
C6 C5 C16 C15 105.3(5)
Pd3 C5 C16 C15 -170.3(3)
C12 C15 C16 C5 -16.3(6)
C28 N1 C17 C18 -1.5(7)
Pd1 N1 C17 C18 160.1(4)
N1 C17 C18 C19 0.1(8)
C17 C18 C19 C20 1.5(8)
C18 C19 C20 C28 -1.8(7)
C18 C19 C20 C21 179.8(5)
C28 C20 C21 C22 4.7(8)
C19 C20 C21 C22 -177.0(5)
C20 C21 C22 C23 -2.5(9)
C21 C22 C23 C27 -2.7(8)
C21 C22 C23 C24 178.7(5)
C27 C23 C24 C25 -0.9(7)
C22 C23 C24 C25 177.7(5)
C23 C24 C25 C26 -4.7(8)
C27 N2 C26 C25 -0.6(7)
Pd1 N2 C26 C25 -174.4(3)
C24 C25 C26 N2 5.7(7)
C26 N2 C27 C23 -5.5(7)
Pd1 N2 C27 C23 169.3(4)
C26 N2 C27 C28 176.4(4)
Pd1 N2 C27 C28 -8.8(5)
C24 C23 C27 N2 6.3(7)
C22 C23 C27 N2 -172.4(5)
C24 C23 C27 C28 -175.7(4)
C22 C23 C27 C28 5.6(7)
C17 N1 C28 C20 1.2(7)
Pd1 N1 C28 C20 -163.6(4)
C17 N1 C28 C27 -178.3(4)
Pd1 N1 C28 C27 16.9(5)
C19 C20 C28 N1 0.4(7)
C21 C20 C28 N1 178.9(5)
C19 C20 C28 C27 179.9(4)
C21 C20 C28 C27 -1.6(7)
N2 C27 C28 N1 -5.8(6)
C23 C27 C28 N1 176.0(4)
N2 C27 C28 C20 174.6(4)
C23 C27 C28 C20 -3.5(7)
C40 N3 C29 C30 4.0(7)
Pd2 N3 C29 C30 176.0(4)
N3 C29 C30 C31 -0.3(8)
C29 C30 C31 C32 -3.5(8)
C30 C31 C32 C40 3.4(8)
C30 C31 C32 C33 -177.1(5)
C31 C32 C33 C34 -179.5(6)
C40 C32 C33 C34 0.0(8)
C32 C33 C34 C35 -1.1(9)
C33 C34 C35 C39 -0.1(9)
C33 C34 C35 C36 -178.8(6)
C39 C35 C36 C37 -0.8(9)
C34 C35 C36 C37 177.9(6)
C35 C36 C37 C38 -1.0(9)
C39 N4 C38 C37 -0.7(8)
Pd2 N4 C38 C37 175.1(4)
C36 C37 C38 N4 1.9(9)
C38 N4 C39 C35 -1.3(7)
Pd2 N4 C39 C35 -177.7(4)
C38 N4 C39 C40 179.5(4)
Pd2 N4 C39 C40 3.1(5)
C36 C35 C39 N4 2.0(8)
C34 C35 C39 N4 -176.7(5)
C36 C35 C39 C40 -178.8(5)
C34 C35 C39 C40 2.4(7)
C29 N3 C40 C32 -4.0(7)
Pd2 N3 C40 C32 -177.4(4)
C29 N3 C40 C39 174.6(4)
Pd2 N3 C40 C39 1.2(5)
C31 C32 C40 N3 0.4(7)
C33 C32 C40 N3 -179.2(5)
C31 C32 C40 C39 -178.2(5)
C33 C32 C40 C39 2.2(7)
N4 C39 C40 N3 -3.0(7)
C35 C39 C40 N3 177.9(4)
N4 C39 C40 C32 175.7(4)
C35 C39 C40 C32 -3.5(7)
C52 N5 C41 C42 -0.7(7)
Pd3 N5 C41 C42 178.0(4)
N5 C41 C42 C43 0.4(8)
C41 C42 C43 C44 0.1(8)
C42 C43 C44 C52 -0.2(7)
C42 C43 C44 C45 179.4(5)
C43 C44 C45 C46 179.7(5)
C52 C44 C45 C46 -0.6(8)
C44 C45 C46 C47 0.2(8)
C45 C46 C47 C48 178.7(5)
C45 C46 C47 C51 1.3(8)
C51 C47 C48 C49 -0.2(7)
C46 C47 C48 C49 -177.7(5)
C47 C48 C49 C50 0.1(8)
C51 N6 C50 C49 1.7(7)
Pd3 N6 C50 C49 -176.3(4)
C48 C49 C50 N6 -0.9(8)
C50 N6 C51 C47 -1.8(7)
Pd3 N6 C51 C47 176.5(3)
C50 N6 C51 C52 179.1(4)
Pd3 N6 C51 C52 -2.6(5)
C48 C47 C51 N6 1.1(7)
C46 C47 C51 N6 178.7(4)
C48 C47 C51 C52 -179.8(4)
C46 C47 C51 C52 -2.2(7)
C41 N5 C52 C44 0.4(7)
Pd3 N5 C52 C44 -178.4(4)
C41 N5 C52 C51 -178.9(4)
Pd3 N5 C52 C51 2.3(5)
C43 C44 C52 N5 0.0(7)
C45 C44 C52 N5 -179.6(4)
C43 C44 C52 C51 179.3(4)
C45 C44 C52 C51 -0.3(7)
N6 C51 C52 N5 0.2(6)
C47 C51 C52 N5 -178.9(4)
N6 C51 C52 C44 -179.1(4)
C47 C51 C52 C44 1.8(7)
N8 Pd4 C53 C54 76.5(9)
N7 Pd4 C53 C54 154.5(3)
Pd5 Pd4 C53 C54 -44.9(2)
N8 Pd4 C53 C58 -167.9(7)
N7 Pd4 C53 C58 -89.9(4)
C54 Pd4 C53 C58 115.6(5)
Pd5 Pd4 C53 C58 70.7(4)
C58 C53 C54 C55 -15.9(6)
Pd4 C53 C54 C55 102.2(3)
C58 C53 C54 C59 146.5(4)
Pd4 C53 C54 C59 -95.3(4)
C58 C53 C54 Pd4 -118.1(4)
C58 C53 C54 Pd5 -70.6(4)
Pd4 C53 C54 Pd5 47.49(19)
N8 Pd4 C54 C53 -162.9(3)
N7 Pd4 C54 C53 -35.6(3)
Pd5 Pd4 C54 C53 128.4(3)
C53 Pd4 C54 C55 -111.4(4)
N8 Pd4 C54 C55 85.6(4)
N7 Pd4 C54 C55 -147.0(3)
Pd5 Pd4 C54 C55 16.9(3)
C53 Pd4 C54 C59 115.8(4)
N8 Pd4 C54 C59 -47.1(4)
N7 Pd4 C54 C59 80.2(3)
Pd5 Pd4 C54 C59 -115.8(3)
C53 Pd4 C54 Pd5 -128.4(3)
N8 Pd4 C54 Pd5 68.7(2)
N7 Pd4 C54 Pd5 -163.94(16)
C55 Pd5 C54 C53 112.6(4)
N10 Pd5 C54 C53 138.7(3)
N9 Pd5 C54 C53 -47.3(5)
Pd4 Pd5 C54 C53 -47.1(2)
Pd6 Pd5 C54 C53 33.9(3)
N10 Pd5 C54 C55 26.1(3)
N9 Pd5 C54 C55 -159.9(3)
Pd4 Pd5 C54 C55 -159.8(3)
Pd6 Pd5 C54 C55 -78.7(3)
C55 Pd5 C54 C59 -104.6(4)
N10 Pd5 C54 C59 -78.5(4)
N9 Pd5 C54 C59 95.6(4)
Pd4 Pd5 C54 C59 95.7(3)
Pd6 Pd5 C54 C59 176.7(3)
C55 Pd5 C54 Pd4 159.8(3)
N10 Pd5 C54 Pd4 -174.13(14)
N9 Pd5 C54 Pd4 -0.1(3)
Pd6 Pd5 C54 Pd4 81.02(8)
C53 C54 C55 C56 18.0(5)
C59 C54 C55 C56 -144.7(4)
Pd4 C54 C55 C56 88.5(4)
Pd5 C54 C55 C56 108.1(4)
C53 C54 C55 Pd5 -90.2(4)
C59 C54 C55 Pd5 107.1(3)
Pd4 C54 C55 Pd5 -19.6(3)
N10 Pd5 C55 C54 -160.0(3)
N9 Pd5 C55 C54 125.1(8)
Pd4 Pd5 C55 C54 15.9(2)
Pd6 Pd5 C55 C54 91.0(3)
N10 Pd5 C55 C56 80.2(3)
N9 Pd5 C55 C56 5.3(10)
Pd4 Pd5 C55 C56 -103.9(3)
C54 Pd5 C55 C56 -119.8(4)
Pd6 Pd5 C55 C56 -28.8(2)
C54 C55 C56 C57 8.3(6)
Pd5 C55 C56 C57 111.6(4)
C54 C55 C56 Pd6 -64.8(4)
Pd5 C55 C56 Pd6 38.6(3)
C58 Pd6 C56 C57 -36.2(3)
N11 Pd6 C56 C57 141.0(3)
Pd5 Pd6 C56 C57 -146.2(3)
C57 Pd6 C56 C55 118.0(4)
C58 Pd6 C56 C55 81.8(3)
N11 Pd6 C56 C55 -101.0(3)
Pd5 Pd6 C56 C55 -28.2(2)
C55 C56 C57 C58 -34.7(5)
Pd6 C56 C57 C58 60.2(3)
C55 C56 C57 C68 152.2(4)
Pd6 C56 C57 C68 -113.0(4)
C55 C56 C57 Pd6 -94.9(4)
C58 Pd6 C57 C56 121.4(4)
N12 Pd6 C57 C56 166.1(2)
N11 Pd6 C57 C56 -58.5(3)
Pd5 Pd6 C57 C56 30.7(3)
N12 Pd6 C57 C58 44.6(4)
N11 Pd6 C57 C58 -180.0(2)
C56 Pd6 C57 C58 -121.4(4)
Pd5 Pd6 C57 C58 -90.7(2)
C58 Pd6 C57 C68 -118.0(5)
N12 Pd6 C57 C68 -73.4(4)
N11 Pd6 C57 C68 62.1(4)
C56 Pd6 C57 C68 120.6(5)
Pd5 Pd6 C57 C68 151.3(3)
C56 C57 C58 C53 36.9(5)
C68 C57 C58 C53 -149.9(4)
Pd6 C57 C58 C53 98.9(4)
C56 C57 C58 Pd6 -62.0(3)
C68 C57 C58 Pd6 111.2(4)
C54 C53 C58 C57 -12.6(6)
Pd4 C53 C58 C57 -105.2(4)
C54 C53 C58 Pd6 64.1(4)
Pd4 C53 C58 Pd6 -28.4(4)
N12 Pd6 C58 C57 -150.8(2)
C56 Pd6 C58 C57 35.4(3)
Pd5 Pd6 C58 C57 94.7(2)
C57 Pd6 C58 C53 -117.0(4)
N12 Pd6 C58 C53 92.1(3)
C56 Pd6 C58 C53 -81.6(3)
Pd5 Pd6 C58 C53 -22.3(3)
C53 C54 C59 C60 -53.0(6)
C55 C54 C59 C60 109.3(5)
Pd4 C54 C59 C60 -121.6(4)
Pd5 C54 C59 C60 169.0(3)
C54 C59 C60 C61 -34.3(6)
C59 C60 C61 C66 109.7(5)
C59 C60 C61 C62 -57.8(6)
C66 C61 C62 C63 -12.9(6)
C60 C61 C62 C63 154.9(4)
C61 C62 C63 C64 1.4(7)
C62 C63 C64 C65 11.3(6)
C62 C63 C64 C67 -152.4(4)
C63 C64 C65 C66 -12.2(7)
C67 C64 C65 C66 151.4(4)
C64 C65 C66 C61 0.6(7)
C62 C61 C66 C65 12.0(6)
C60 C61 C66 C65 -156.0(4)
C65 C64 C67 C68 -65.3(6)
C63 C64 C67 C68 98.2(5)
C56 C57 C68 C67 -76.5(6)
C58 C57 C68 C67 111.1(5)
Pd6 C57 C68 C67 -165.0(3)
C64 C67 C68 C57 -23.8(6)
C80 N7 C69 C70 -2.3(7)
Pd4 N7 C69 C70 165.4(4)
N7 C69 C70 C71 2.7(9)
C69 C70 C71 C72 0.3(9)
C70 C71 C72 C80 -3.3(8)
C70 C71 C72 C73 176.6(6)
C71 C72 C73 C74 -179.1(6)
C80 C72 C73 C74 0.9(8)
C72 C73 C74 C75 -2.3(8)
C73 C74 C75 C76 -179.1(5)
C73 C74 C75 C79 0.1(7)
C79 C75 C76 C77 0.2(7)
C74 C75 C76 C77 179.3(5)
C75 C76 C77 C78 -3.0(7)
C79 N8 C78 C77 1.1(7)
Pd4 N8 C78 C77 177.6(3)
C76 C77 C78 N8 2.5(7)
C78 N8 C79 C75 -4.1(6)
Pd4 N8 C79 C75 178.8(3)
C78 N8 C79 C80 176.6(4)
Pd4 N8 C79 C80 -0.4(5)
C76 C75 C79 N8 3.6(7)
C74 C75 C79 N8 -175.6(4)
C76 C75 C79 C80 -177.2(4)
C74 C75 C79 C80 3.6(7)
C69 N7 C80 C72 -1.1(7)
Pd4 N7 C80 C72 -170.6(4)
C69 N7 C80 C79 180.0(4)
Pd4 N7 C80 C79 10.4(5)
C71 C72 C80 N7 3.8(7)
C73 C72 C80 N7 -176.1(4)
C71 C72 C80 C79 -177.2(5)
C73 C72 C80 C79 2.8(7)
N8 C79 C80 N7 -6.9(6)
C75 C79 C80 N7 173.9(4)
N8 C79 C80 C72 174.2(4)
C75 C79 C80 C72 -5.1(7)
C92 N9 C81 C82 3.4(7)
Pd5 N9 C81 C82 175.3(4)
N9 C81 C82 C83 0.1(8)
C81 C82 C83 C84 -2.8(9)
C82 C83 C84 C92 1.8(9)
C82 C83 C84 C85 -176.6(6)
C83 C84 C85 C86 178.0(7)
C92 C84 C85 C86 -0.5(10)
C84 C85 C86 C87 -1.7(12)
C85 C86 C87 C88 -177.9(7)
C85 C86 C87 C91 1.9(11)
C91 C87 C88 C89 -2.2(10)
C86 C87 C88 C89 177.5(7)
C87 C88 C89 C90 0.8(11)
C91 N10 C90 C89 -0.4(8)
Pd5 N10 C90 C89 177.0(5)
C88 C89 C90 N10 0.6(10)
C90 N10 C91 C87 -1.2(7)
Pd5 N10 C91 C87 -179.0(4)
C90 N10 C91 C92 -178.5(5)
Pd5 N10 C91 C92 3.7(5)
C88 C87 C91 N10 2.5(9)
C86 C87 C91 N10 -177.2(6)
C88 C87 C91 C92 179.8(6)
C86 C87 C91 C92 0.0(9)
C81 N9 C92 C84 -4.3(7)
Pd5 N9 C92 C84 -177.6(4)
C81 N9 C92 C91 173.7(4)
Pd5 N9 C92 C91 0.4(5)
C83 C84 C92 N9 1.8(8)
C85 C84 C92 N9 -179.7(5)
C83 C84 C92 C91 -176.2(5)
C85 C84 C92 C91 2.3(8)
N10 C91 C92 N9 -2.8(7)
C87 C91 C92 N9 179.8(5)
N10 C91 C92 C84 175.3(4)
C87 C91 C92 C84 -2.1(7)
C104 N11 C93 C94 -2.0(7)
Pd6 N11 C93 C94 176.7(4)
N11 C93 C94 C95 1.1(8)
C93 C94 C95 C96 0.2(9)
C94 C95 C96 C104 -0.4(8)
C94 C95 C96 C97 178.5(5)
C95 C96 C97 C98 179.8(5)
C104 C96 C97 C98 -1.3(8)
C96 C97 C98 C99 1.9(8)
C97 C98 C99 C100 178.3(5)
C97 C98 C99 C103 -1.4(8)
C103 C99 C100 C101 1.1(7)
C98 C99 C100 C101 -178.5(5)
C99 C100 C101 C102 -0.2(8)
C103 N12 C102 C101 0.7(7)
Pd6 N12 C102 C101 -174.3(4)
C100 C101 C102 N12 -0.8(8)
C102 N12 C103 C99 0.4(7)
Pd6 N12 C103 C99 176.1(4)
C102 N12 C103 C104 178.5(4)
Pd6 N12 C103 C104 -5.8(5)
C100 C99 C103 N12 -1.3(7)
C98 C99 C103 N12 178.4(4)
C100 C99 C103 C104 -179.4(4)
C98 C99 C103 C104 0.3(7)
C93 N11 C104 C96 1.8(7)
Pd6 N11 C104 C96 -177.1(4)
C93 N11 C104 C103 -178.0(4)
Pd6 N11 C104 C103 3.1(5)
C95 C96 C104 N11 -0.5(7)
C97 C96 C104 N11 -179.5(4)
C95 C96 C104 C103 179.3(5)
C97 C96 C104 C103 0.2(7)
N12 C103 C104 N11 1.8(6)
C99 C103 C104 N11 180.0(4)
N12 C103 C104 C96 -178.0(4)
C99 C103 C104 C96 0.2(7)
